data_1564735
loop_
_publ_author_name
'Fischer, Malte'
'Manssen, Manfred'
'Schmidtmann, Marc M.S.'
'Kl\"uner, Thorsten T.K.'
'Beckhaus, Ruediger'

_publ_section_title
;
 &#x000D; Selective Propargylic C(sp&#x000D; &#x000D; 3&#x000D; &#x000D;
 )--H Activation of Methyl-Substituted Alkynes Versus [2+2] Cycloaddition
 at a Titanium Imido Template&#x000D;
;
_journal_name_full 'Chemical Science'
_journal_paper_doi 10.1039/D1SC04334J
_journal_year 2021
_chemical_formula_structural Ti(C15H19)2(C21H25N)
_chemical_formula_sum 'C51 H63 N Ti'
_chemical_formula_weight 737.92
_space_group_crystal_system monoclinic
_space_group_IT_number 14
_space_group_name_Hall '-P 2ybc'
_space_group_name_H-M_alt 'P 1 21/c 1'
_atom_sites_solution_hydrogens difmap
_atom_sites_solution_primary direct
_atom_sites_solution_secondary difmap
_audit_creation_method SHELXL-2018/3
_audit_update_record
;
2021-03-15 deposited with the CCDC.	2021-09-28 downloaded from the CCDC.
;
_cell_angle_alpha 90
_cell_angle_beta 105.9782(18)
_cell_angle_gamma 90
_cell_formula_units_Z 8
_cell_length_a 18.7684(9)
_cell_length_b 15.8524(7)
_cell_length_c 27.8285(13)
_cell_measurement_reflns_used 9677
_cell_measurement_temperature 100(2)
_cell_measurement_theta_max 29.85
_cell_measurement_theta_min 2.49
_cell_volume 7959.8(6)
_computing_cell_refinement 'Bruker SAINT V8.40A'
_computing_data_collection 'Bruker APEX3'
_computing_data_reduction 'Bruker SAINT V8.40A'
_computing_structure_refinement 'SHELXL-2018/3 (Sheldrick, 2018)'
_computing_structure_solution 'SHELXS-2013/1 (Sheldrick, 2013)'
_diffrn_ambient_temperature 100(2)
_diffrn_measured_fraction_theta_full 1.000
_diffrn_measured_fraction_theta_max 1.000
_diffrn_measurement_device_type 'Bruker Photon III CPAD'
_diffrn_measurement_method '\f and \w scans'
_diffrn_radiation_type MoK\a
_diffrn_radiation_wavelength 0.71073
_diffrn_reflns_av_R_equivalents 0.0725
_diffrn_reflns_av_unetI/netI 0.0283
_diffrn_reflns_Laue_measured_fraction_full 1.000
_diffrn_reflns_Laue_measured_fraction_max 1.000
_diffrn_reflns_limit_h_max 26
_diffrn_reflns_limit_h_min -26
_diffrn_reflns_limit_k_max 22
_diffrn_reflns_limit_k_min -22
_diffrn_reflns_limit_l_max 39
_diffrn_reflns_limit_l_min -39
_diffrn_reflns_number 372823
_diffrn_reflns_point_group_measured_fraction_full 1.000
_diffrn_reflns_point_group_measured_fraction_max 1.000
_diffrn_reflns_theta_full 25.242
_diffrn_reflns_theta_max 30.033
_diffrn_reflns_theta_min 1.493
_diffrn_source 'I\mS microfocus'
_exptl_absorpt_coefficient_mu 0.252
_exptl_absorpt_correction_T_max 1.0000
_exptl_absorpt_correction_T_min 0.9508
_exptl_absorpt_correction_type multi-scan
_exptl_absorpt_process_details 'SADABS-2016/2 (Sheldrick)'
_exptl_crystal_colour 'green red'
_exptl_crystal_density_diffrn 1.232
_exptl_crystal_description plate
_exptl_crystal_F_000 3184
_exptl_crystal_size_max 0.130
_exptl_crystal_size_mid 0.075
_exptl_crystal_size_min 0.035
_refine_diff_density_max 0.399
_refine_diff_density_min -0.453
_refine_diff_density_rms 0.052
_refine_ls_extinction_method none
_refine_ls_goodness_of_fit_ref 1.006
_refine_ls_hydrogen_treatment mixed
_refine_ls_matrix_type full
_refine_ls_number_parameters 979
_refine_ls_number_reflns 23312
_refine_ls_number_restraints 0
_refine_ls_restrained_S_all 1.006
_refine_ls_R_factor_all 0.0520
_refine_ls_R_factor_gt 0.0394
_refine_ls_shift/su_max 0.002
_refine_ls_shift/su_mean 0.000
_refine_ls_structure_factor_coef Fsqd
_refine_ls_weighting_details 'w=1/[\s^2^(Fo^2^)+(0.0400P)^2^+5.0000P] where P=(Fo^2^+2Fc^2^)/3'
_refine_ls_weighting_scheme calc
_refine_ls_wR_factor_gt 0.0921
_refine_ls_wR_factor_ref 0.0986
_reflns_Friedel_coverage 0.000
_reflns_number_gt 19424
_reflns_number_total 23312
_reflns_threshold_expression 'I > 2\s(I)'
_cod_data_source_file d1sc04334j2.cif
_cod_data_source_block 2b
_cod_original_sg_symbol_H-M 'P 21/c'
_cod_database_code 1564735
_shelx_shelxl_version_number 2018/3
_shelx_space_group_comment
;
The symmetry employed for this shelxl refinement is uniquely defined
by the following loop, which should always be used as a source of
symmetry information in preference to the above space-group names.
They are only intended as comments.
;
_shelx_estimated_absorpt_t_min 0.968
_shelx_estimated_absorpt_t_max 0.991

loop_
_space_group_symop_operation_xyz
'x, y, z'
'-x, y+1/2, -z+1/2'
'-x, -y, -z'
'x, -y-1/2, z-1/2'

loop_
_atom_site_label
_atom_site_type_symbol
_atom_site_fract_x
_atom_site_fract_y
_atom_site_fract_z
_atom_site_U_iso_or_equiv
_atom_site_adp_type
_atom_site_occupancy
_atom_site_site_symmetry_order
_atom_site_calc_flag
_atom_site_refinement_flags_posn
_atom_site_refinement_flags_adp
_atom_site_refinement_flags_occupancy
_atom_site_disorder_assembly
_atom_site_disorder_group
Ti1 Ti 0.52098(2) 0.53155(2) 0.23648(2) 0.00920(4) Uani 1 1 d . . . . .
N1 N 0.47918(5) 0.55373(6) 0.16037(4) 0.01046(18) Uani 1 1 d . . . . .
C1 C 0.44386(7) 0.43489(7) 0.27201(4) 0.0117(2) Uani 1 1 d . . . . .
C2 C 0.51980(7) 0.41417(7) 0.29118(4) 0.0128(2) Uani 1 1 d . . . . .
H2 H 0.547849 0.418760 0.325157 0.015 Uiso 1 1 calc R U . . .
C3 C 0.54723(7) 0.38537(7) 0.25122(5) 0.0138(2) Uani 1 1 d . . . . .
H3 H 0.596441 0.367421 0.253808 0.017 Uiso 1 1 calc R U . . .
C4 C 0.48852(7) 0.38825(7) 0.20735(5) 0.0140(2) Uani 1 1 d . . . . .
H4 H 0.490739 0.371852 0.174958 0.017 Uiso 1 1 calc R U . . .
C5 C 0.42567(7) 0.41973(7) 0.21977(4) 0.0132(2) Uani 1 1 d . . . . .
H5 H 0.378553 0.429315 0.196806 0.016 Uiso 1 1 calc R U . . .
C6 C 0.39211(7) 0.46417(7) 0.30189(4) 0.0128(2) Uani 1 1 d . . . . .
H6 H 0.401740 0.525658 0.308714 0.015 Uiso 1 1 calc R U . . .
C7 C 0.30926(7) 0.45490(8) 0.27380(5) 0.0163(2) Uani 1 1 d . . . . .
H7 H 0.299535 0.482004 0.240168 0.020 Uiso 1 1 calc R U . . .
C8 C 0.26340(8) 0.49957(9) 0.30420(5) 0.0219(3) Uani 1 1 d . . . . .
H8A H 0.277288 0.559941 0.308149 0.026 Uiso 1 1 calc R U . . .
H8B H 0.210062 0.495894 0.286222 0.026 Uiso 1 1 calc R U . . .
C9 C 0.27734(8) 0.45833(8) 0.35582(5) 0.0204(3) Uani 1 1 d . . . . .
H9 H 0.247556 0.487841 0.375500 0.024 Uiso 1 1 calc R U . . .
C10 C 0.35999(8) 0.46426(9) 0.38352(5) 0.0211(3) Uani 1 1 d . . . . .
H10A H 0.369274 0.437428 0.416797 0.025 Uiso 1 1 calc R U . . .
H10B H 0.374915 0.524235 0.388470 0.025 Uiso 1 1 calc R U . . .
C11 C 0.40597(7) 0.41977(8) 0.35310(5) 0.0151(2) Uani 1 1 d . . . . .
H11 H 0.459774 0.423687 0.371423 0.018 Uiso 1 1 calc R U . . .
C12 C 0.28643(7) 0.36168(9) 0.26742(5) 0.0190(2) Uani 1 1 d . . . . .
H12A H 0.233264 0.357230 0.249127 0.023 Uiso 1 1 calc R U . . .
H12B H 0.315489 0.332332 0.247693 0.023 Uiso 1 1 calc R U . . .
C13 C 0.25477(8) 0.36507(9) 0.34938(5) 0.0210(3) Uani 1 1 d . . . . .
H13A H 0.201298 0.360475 0.331934 0.025 Uiso 1 1 calc R U . . .
H13B H 0.263620 0.338041 0.382577 0.025 Uiso 1 1 calc R U . . .
C14 C 0.38316(7) 0.32681(8) 0.34619(5) 0.0182(2) Uani 1 1 d . . . . .
H14A H 0.393259 0.298956 0.379222 0.022 Uiso 1 1 calc R U . . .
H14B H 0.412557 0.297811 0.326554 0.022 Uiso 1 1 calc R U . . .
C15 C 0.30032(7) 0.32002(8) 0.31890(5) 0.0186(2) Uani 1 1 d . . . . .
H15 H 0.285608 0.259257 0.314692 0.022 Uiso 1 1 calc R U . . .
C16 C 0.59853(7) 0.59708(7) 0.31487(4) 0.0122(2) Uani 1 1 d . . . . .
C17 C 0.58610(7) 0.66017(7) 0.27722(5) 0.0139(2) Uani 1 1 d . . . . .
H17 H 0.560524 0.711774 0.277577 0.017 Uiso 1 1 calc R U . . .
C18 C 0.61773(7) 0.63405(8) 0.23928(5) 0.0149(2) Uani 1 1 d . . . . .
H18 H 0.616689 0.664455 0.209672 0.018 Uiso 1 1 calc R U . . .
C19 C 0.65129(7) 0.55459(8) 0.25305(5) 0.0144(2) Uani 1 1 d . . . . .
H19 H 0.676488 0.521749 0.234314 0.017 Uiso 1 1 calc R U . . .
C20 C 0.64049(7) 0.53290(8) 0.29985(4) 0.0132(2) Uani 1 1 d . . . . .
H20 H 0.658484 0.483214 0.318290 0.016 Uiso 1 1 calc R U . . .
C21 C 0.57079(7) 0.59653(7) 0.36112(4) 0.0126(2) Uani 1 1 d . . . . .
H21 H 0.523517 0.563611 0.352732 0.015 Uiso 1 1 calc R U . . .
C22 C 0.62483(7) 0.55236(8) 0.40614(5) 0.0156(2) Uani 1 1 d . . . . .
H22 H 0.637746 0.495311 0.395694 0.019 Uiso 1 1 calc R U . . .
C23 C 0.58725(8) 0.54270(8) 0.44836(5) 0.0188(2) Uani 1 1 d . . . . .
H23A H 0.541675 0.508428 0.436530 0.023 Uiso 1 1 calc R U . . .
H23B H 0.621046 0.513205 0.477063 0.023 Uiso 1 1 calc R U . . .
C24 C 0.56758(7) 0.62983(8) 0.46491(5) 0.0180(2) Uani 1 1 d . . . . .
H24 H 0.542687 0.623429 0.492183 0.022 Uiso 1 1 calc R U . . .
C25 C 0.51542(7) 0.67527(8) 0.42003(5) 0.0186(2) Uani 1 1 d . . . . .
H25A H 0.469071 0.642461 0.407776 0.022 Uiso 1 1 calc R U . . .
H25B H 0.502470 0.731589 0.430507 0.022 Uiso 1 1 calc R U . . .
C26 C 0.55316(7) 0.68505(8) 0.37787(5) 0.0154(2) Uani 1 1 d . . . . .
H26 H 0.518853 0.714902 0.348977 0.018 Uiso 1 1 calc R U . . .
C27 C 0.69589(7) 0.60472(9) 0.42508(5) 0.0200(3) Uani 1 1 d . . . . .
H27A H 0.720561 0.611049 0.398086 0.024 Uiso 1 1 calc R U . . .
H27B H 0.730509 0.575454 0.453502 0.024 Uiso 1 1 calc R U . . .
C28 C 0.63867(8) 0.68207(9) 0.48383(5) 0.0213(3) Uani 1 1 d . . . . .
H28A H 0.626405 0.738311 0.494824 0.026 Uiso 1 1 calc R U . . .
H28B H 0.672706 0.653523 0.512817 0.026 Uiso 1 1 calc R U . . .
C29 C 0.62423(8) 0.73709(8) 0.39710(5) 0.0198(3) Uani 1 1 d . . . . .
H29A H 0.648904 0.743986 0.370152 0.024 Uiso 1 1 calc R U . . .
H29B H 0.611834 0.793829 0.407305 0.024 Uiso 1 1 calc R U . . .
C30 C 0.67654(8) 0.69212(9) 0.44184(5) 0.0210(3) Uani 1 1 d . . . . .
H30 H 0.722909 0.726003 0.454292 0.025 Uiso 1 1 calc R U . . .
C31 C 0.46065(7) 0.50687(7) 0.11475(4) 0.0115(2) Uani 1 1 d . . . . .
C32 C 0.51721(7) 0.46362(7) 0.09957(4) 0.0138(2) Uani 1 1 d . . . . .
C33 C 0.49929(8) 0.42475(8) 0.05284(5) 0.0167(2) Uani 1 1 d . . . . .
H33 H 0.537304 0.398121 0.041798 0.020 Uiso 1 1 calc R U . . .
C34 C 0.42734(8) 0.42407(8) 0.02214(5) 0.0182(2) Uani 1 1 d . . . . .
H34 H 0.416372 0.397956 -0.009786 0.022 Uiso 1 1 calc R U . . .
C35 C 0.37182(7) 0.46154(8) 0.03827(5) 0.0165(2) Uani 1 1 d . . . . .
H35 H 0.322220 0.458914 0.017695 0.020 Uiso 1 1 calc R U . . .
C36 C 0.38681(7) 0.50347(7) 0.08435(4) 0.0134(2) Uani 1 1 d . . . . .
C37 C 0.59710(7) 0.45942(8) 0.13226(5) 0.0177(2) Uani 1 1 d . . . . .
H37 H 0.595306 0.459537 0.167844 0.021 Uiso 1 1 calc R U . . .
C38 C 0.63684(10) 0.37854(12) 0.12435(6) 0.0409(5) Uani 1 1 d . . . . .
H38A H 0.607246 0.329522 0.128473 0.061 Uiso 1 1 calc R U . . .
H38B H 0.685506 0.375871 0.148942 0.061 Uiso 1 1 calc R U . . .
H38C H 0.643217 0.378390 0.090562 0.061 Uiso 1 1 calc R U . . .
C39 C 0.64293(8) 0.53592(11) 0.12545(6) 0.0305(3) Uani 1 1 d . . . . .
H39A H 0.644221 0.539189 0.090533 0.046 Uiso 1 1 calc R U . . .
H39B H 0.693534 0.530250 0.147216 0.046 Uiso 1 1 calc R U . . .
H39C H 0.620407 0.587367 0.134231 0.046 Uiso 1 1 calc R U . . .
C40 C 0.32100(7) 0.54159(8) 0.09855(5) 0.0174(2) Uani 1 1 d . . . . .
H40 H 0.339993 0.572297 0.130950 0.021 Uiso 1 1 calc R U . . .
C41 C 0.26670(8) 0.47314(11) 0.10552(5) 0.0264(3) Uani 1 1 d . . . . .
H41A H 0.244601 0.445202 0.073461 0.040 Uiso 1 1 calc R U . . .
H41B H 0.227515 0.499104 0.117634 0.040 Uiso 1 1 calc R U . . .
H41C H 0.293363 0.431472 0.129909 0.040 Uiso 1 1 calc R U . . .
C42 C 0.27935(8) 0.60497(9) 0.05887(5) 0.0233(3) Uani 1 1 d . . . . .
H42A H 0.313888 0.648358 0.053981 0.035 Uiso 1 1 calc R U . . .
H42B H 0.239582 0.631549 0.070090 0.035 Uiso 1 1 calc R U . . .
H42C H 0.258033 0.575388 0.027250 0.035 Uiso 1 1 calc R U . . .
C43 C 0.43176(7) 0.61607(7) 0.24063(4) 0.0123(2) Uani 1 1 d . . . . .
H43A H 0.3909(9) 0.5785(10) 0.2279(6) 0.019(4) Uiso 1 1 d . . . . .
H43B H 0.4301(9) 0.6442(10) 0.2714(6) 0.015(4) Uiso 1 1 d . . . . .
C44 C 0.44630(7) 0.67014(7) 0.20221(4) 0.0121(2) Uani 1 1 d . . . . .
H44 H 0.447124 0.729538 0.206884 0.015 Uiso 1 1 calc R U . . .
C45 C 0.45899(6) 0.63799(7) 0.15903(4) 0.0111(2) Uani 1 1 d . . . . .
C46 C 0.45096(6) 0.69435(7) 0.11512(4) 0.0113(2) Uani 1 1 d . . . . .
C47 C 0.48607(7) 0.68051(7) 0.07749(5) 0.0142(2) Uani 1 1 d . . . . .
H47 H 0.518286 0.633558 0.079797 0.017 Uiso 1 1 calc R U . . .
C48 C 0.47431(8) 0.73477(8) 0.03673(5) 0.0172(2) Uani 1 1 d . . . . .
H48 H 0.499149 0.724854 0.011780 0.021 Uiso 1 1 calc R U . . .
C49 C 0.42671(8) 0.80324(8) 0.03209(5) 0.0185(2) Uani 1 1 d . . . . .
H49 H 0.418565 0.839785 0.004045 0.022 Uiso 1 1 calc R U . . .
C50 C 0.39121(7) 0.81752(8) 0.06900(5) 0.0168(2) Uani 1 1 d . . . . .
H50 H 0.358684 0.864277 0.066319 0.020 Uiso 1 1 calc R U . . .
C51 C 0.40304(7) 0.76380(7) 0.10978(5) 0.0138(2) Uani 1 1 d . . . . .
H51 H 0.378143 0.774239 0.134643 0.017 Uiso 1 1 calc R U . . .
Ti2 Ti -0.01787(2) 0.67490(2) 0.28308(2) 0.00990(4) Uani 1 1 d . . . . .
N2 N 0.01624(6) 0.65538(6) 0.35855(4) 0.01258(19) Uani 1 1 d . . . . .
C52 C -0.09800(7) 0.61393(7) 0.20451(4) 0.0125(2) Uani 1 1 d . . . . .
C53 C -0.13587(7) 0.68290(8) 0.21824(5) 0.0146(2) Uani 1 1 d . . . . .
H53 H -0.149614 0.733130 0.199340 0.018 Uiso 1 1 calc R U . . .
C54 C -0.15009(7) 0.66528(8) 0.26463(5) 0.0169(2) Uani 1 1 d . . . . .
H54 H -0.173293 0.701989 0.282727 0.020 Uiso 1 1 calc R U . . .
C55 C -0.12355(7) 0.58333(8) 0.27906(5) 0.0168(2) Uani 1 1 d . . . . .
H55 H -0.126565 0.554457 0.308349 0.020 Uiso 1 1 calc R U . . .
C56 C -0.09179(7) 0.55187(8) 0.24239(4) 0.0144(2) Uani 1 1 d . . . . .
H56 H -0.069738 0.497825 0.242841 0.017 Uiso 1 1 calc R U . . .
C57 C -0.06828(7) 0.60757(7) 0.15934(4) 0.0123(2) Uani 1 1 d . . . . .
H57 H -0.016918 0.631251 0.169116 0.015 Uiso 1 1 calc R U . . .
C58 C -0.06272(7) 0.51552(7) 0.14295(4) 0.0141(2) Uani 1 1 d . . . . .
H58 H -0.034208 0.481707 0.172293 0.017 Uiso 1 1 calc R U . . .
C59 C -0.02216(7) 0.51336(8) 0.10206(5) 0.0185(2) Uani 1 1 d . . . . .
H59A H 0.028183 0.537326 0.115097 0.022 Uiso 1 1 calc R U . . .
H59B H -0.017218 0.454287 0.091884 0.022 Uiso 1 1 calc R U . . .
C60 C -0.06578(8) 0.56460(8) 0.05687(5) 0.0191(3) Uani 1 1 d . . . . .
H60 H -0.039316 0.563215 0.030219 0.023 Uiso 1 1 calc R U . . .
C61 C -0.07301(8) 0.65616(8) 0.07270(5) 0.0190(3) Uani 1 1 d . . . . .
H61A H -0.100987 0.689441 0.043486 0.023 Uiso 1 1 calc R U . . .
H61B H -0.023158 0.681529 0.085408 0.023 Uiso 1 1 calc R U . . .
C62 C -0.11356(7) 0.65861(8) 0.11369(5) 0.0155(2) Uani 1 1 d . . . . .
H62 H -0.118047 0.718424 0.123902 0.019 Uiso 1 1 calc R U . . .
C63 C -0.14027(7) 0.47731(8) 0.12255(5) 0.0169(2) Uani 1 1 d . . . . .
H63A H -0.166540 0.477819 0.148906 0.020 Uiso 1 1 calc R U . . .
H63B H -0.136055 0.418038 0.112468 0.020 Uiso 1 1 calc R U . . .
C64 C -0.14322(8) 0.52677(9) 0.03670(5) 0.0210(3) Uani 1 1 d . . . . .
H64A H -0.139177 0.467841 0.025967 0.025 Uiso 1 1 calc R U . . .
H64B H -0.171453 0.559426 0.007288 0.025 Uiso 1 1 calc R U . . .
C65 C -0.19125(7) 0.62037(8) 0.09348(5) 0.0192(3) Uani 1 1 d . . . . .
H65A H -0.220106 0.653691 0.064565 0.023 Uiso 1 1 calc R U . . .
H65B H -0.217713 0.621882 0.119719 0.023 Uiso 1 1 calc R U . . .
C66 C -0.18423(7) 0.52865(8) 0.07735(5) 0.0189(2) Uani 1 1 d . . . . .
H66 H -0.234729 0.503622 0.064000 0.023 Uiso 1 1 calc R U . . .
C67 C 0.06652(7) 0.76108(7) 0.24825(4) 0.0124(2) Uani 1 1 d . . . . .
C68 C 0.08348(7) 0.77725(7) 0.30035(4) 0.0129(2) Uani 1 1 d . . . . .
H68 H 0.129089 0.764364 0.324211 0.015 Uiso 1 1 calc R U . . .
C69 C 0.02180(7) 0.81548(7) 0.31096(5) 0.0138(2) Uani 1 1 d . . . . .
H69 H 0.018903 0.833316 0.342961 0.017 Uiso 1 1 calc R U . . .
C70 C -0.03477(7) 0.82265(7) 0.26594(5) 0.0139(2) Uani 1 1 d . . . . .
H70 H -0.082659 0.845939 0.262049 0.017 Uiso 1 1 calc R U . . .
C71 C -0.00727(7) 0.78878(7) 0.22745(4) 0.0131(2) Uani 1 1 d . . . . .
H71 H -0.034057 0.785222 0.193155 0.016 Uiso 1 1 calc R U . . .
C72 C 0.11755(7) 0.72720(8) 0.21925(5) 0.0140(2) Uani 1 1 d . . . . .
H72 H 0.108092 0.665258 0.214531 0.017 Uiso 1 1 calc R U . . .
C73 C 0.10241(7) 0.76752(8) 0.16703(4) 0.0141(2) Uani 1 1 d . . . . .
H73 H 0.048540 0.761871 0.149220 0.017 Uiso 1 1 calc R U . . .
C74 C 0.14822(8) 0.72166(9) 0.13706(5) 0.0196(3) Uani 1 1 d . . . . .
H74A H 0.134329 0.661264 0.133609 0.024 Uiso 1 1 calc R U . . .
H74B H 0.137936 0.746369 0.103169 0.024 Uiso 1 1 calc R U . . .
C75 C 0.23087(8) 0.73036(9) 0.16416(5) 0.0192(3) Uani 1 1 d . . . . .
H75 H 0.260873 0.699821 0.145026 0.023 Uiso 1 1 calc R U . . .
C76 C 0.24628(9) 0.69315(11) 0.21667(6) 0.0287(3) Uani 1 1 d . . . . .
H76A H 0.299677 0.698668 0.234152 0.034 Uiso 1 1 calc R U . . .
H76B H 0.233562 0.632403 0.214389 0.034 Uiso 1 1 calc R U . . .
C77 C 0.20038(7) 0.73914(10) 0.24650(5) 0.0223(3) Uani 1 1 d . . . . .
H77 H 0.211241 0.714566 0.280853 0.027 Uiso 1 1 calc R U . . .
C78 C 0.12338(7) 0.86098(8) 0.17143(5) 0.0179(2) Uani 1 1 d . . . . .
H78A H 0.112058 0.886479 0.137699 0.021 Uiso 1 1 calc R U . . .
H78B H 0.093884 0.890820 0.190674 0.021 Uiso 1 1 calc R U . . .
C79 C 0.25110(7) 0.82404(9) 0.16755(5) 0.0209(3) Uani 1 1 d . . . . .
H79A H 0.240508 0.848329 0.133532 0.025 Uiso 1 1 calc R U . . .
H79B H 0.304699 0.830842 0.184058 0.025 Uiso 1 1 calc R U . . .
C80 C 0.22174(8) 0.83274(11) 0.25002(5) 0.0262(3) Uani 1 1 d . . . . .
H80A H 0.193063 0.863287 0.269541 0.031 Uiso 1 1 calc R U . . .
H80B H 0.275081 0.838786 0.267520 0.031 Uiso 1 1 calc R U . . .
C81 C 0.20582(8) 0.87084(9) 0.19767(5) 0.0213(3) Uani 1 1 d . . . . .
H81 H 0.219362 0.932013 0.200172 0.026 Uiso 1 1 calc R U . . .
C82 C 0.03716(7) 0.70327(7) 0.40394(4) 0.0139(2) Uani 1 1 d . . . . .
C83 C -0.01608(7) 0.75276(8) 0.41862(5) 0.0156(2) Uani 1 1 d . . . . .
C84 C 0.00678(8) 0.80263(8) 0.46164(5) 0.0188(3) Uani 1 1 d . . . . .
H84 H -0.028824 0.835849 0.471587 0.023 Uiso 1 1 calc R U . . .
C85 C 0.07987(8) 0.80472(8) 0.48999(5) 0.0202(3) Uani 1 1 d . . . . .
H85 H 0.094284 0.838877 0.519111 0.024 Uiso 1 1 calc R U . . .
C86 C 0.13173(8) 0.75663(8) 0.47552(5) 0.0198(3) Uani 1 1 d . . . . .
H86 H 0.181939 0.758078 0.495083 0.024 Uiso 1 1 calc R U . . .
C87 C 0.11221(7) 0.70580(8) 0.43279(5) 0.0166(2) Uani 1 1 d . . . . .
C88 C -0.09784(7) 0.75410(9) 0.39056(5) 0.0195(3) Uani 1 1 d . . . . .
H88 H -0.106477 0.711070 0.363287 0.023 Uiso 1 1 calc R U . . .
C89 C -0.14716(9) 0.73180(11) 0.42447(6) 0.0289(3) Uani 1 1 d . . . . .
H89A H -0.130443 0.678442 0.441682 0.043 Uiso 1 1 calc R U . . .
H89B H -0.198643 0.726037 0.404189 0.043 Uiso 1 1 calc R U . . .
H89C H -0.143896 0.776660 0.449216 0.043 Uiso 1 1 calc R U . . .
C90 C -0.12371(8) 0.84000(10) 0.36666(5) 0.0247(3) Uani 1 1 d . . . . .
H90A H -0.116727 0.883002 0.392845 0.037 Uiso 1 1 calc R U . . .
H90B H -0.176297 0.836800 0.348280 0.037 Uiso 1 1 calc R U . . .
H90C H -0.094621 0.855054 0.343581 0.037 Uiso 1 1 calc R U . . .
C91 C 0.17398(8) 0.65556(9) 0.42022(5) 0.0205(3) Uani 1 1 d . . . . .
H91 H 0.153356 0.628673 0.386757 0.025 Uiso 1 1 calc R U . . .
C92 C 0.20160(9) 0.58523(10) 0.45891(6) 0.0275(3) Uani 1 1 d . . . . .
H92A H 0.220588 0.610239 0.492190 0.041 Uiso 1 1 calc R U . . .
H92B H 0.241295 0.553605 0.450361 0.041 Uiso 1 1 calc R U . . .
H92C H 0.160526 0.547014 0.458828 0.041 Uiso 1 1 calc R U . . .
C93 C 0.23978(8) 0.71183(11) 0.41760(6) 0.0300(3) Uani 1 1 d . . . . .
H93A H 0.221474 0.760176 0.395742 0.045 Uiso 1 1 calc R U . . .
H93B H 0.274267 0.679090 0.404188 0.045 Uiso 1 1 calc R U . . .
H93C H 0.265443 0.731984 0.451196 0.045 Uiso 1 1 calc R U . . .
C94 C 0.06792(7) 0.58101(8) 0.28291(5) 0.0148(2) Uani 1 1 d . . . . .
H94A H 0.0716(9) 0.5490(11) 0.2536(6) 0.022(4) Uiso 1 1 d . . . . .
H94B H 0.1106(10) 0.6174(11) 0.2965(6) 0.025(4) Uiso 1 1 d . . . . .
C95 C 0.04472(7) 0.53196(8) 0.32002(5) 0.0154(2) Uani 1 1 d . . . . .
H95 H 0.042439 0.472307 0.316704 0.018 Uiso 1 1 calc R U . . .
C96 C 0.02589(7) 0.56818(8) 0.35981(5) 0.0148(2) Uani 1 1 d . . . . .
C97 C 0.00549(8) 0.51419(8) 0.39762(5) 0.0197(3) Uani 1 1 d . . . . .
C98 C -0.05481(9) 0.53444(9) 0.41556(5) 0.0240(3) Uani 1 1 d . . . . .
H98 H -0.080843 0.585675 0.405381 0.029 Uiso 1 1 calc R U . . .
C99 C -0.07752(11) 0.48074(10) 0.44818(6) 0.0329(4) Uani 1 1 d . . . . .
H99 H -0.119060 0.495241 0.459746 0.039 Uiso 1 1 calc R U . . .
C100 C -0.03970(12) 0.40649(10) 0.46370(6) 0.0384(4) Uani 1 1 d . . . . .
H100 H -0.054894 0.370011 0.486114 0.046 Uiso 1 1 calc R U . . .
C101 C 0.02034(11) 0.38557(9) 0.44645(6) 0.0356(4) Uani 1 1 d . . . . .
H101 H 0.046280 0.334403 0.457026 0.043 Uiso 1 1 calc R U . . .
C102 C 0.04331(10) 0.43883(9) 0.41364(5) 0.0264(3) Uani 1 1 d . . . . .
H102 H 0.084810 0.423819 0.402152 0.032 Uiso 1 1 calc R U . . .

loop_
_atom_site_aniso_label
_atom_site_aniso_U_11
_atom_site_aniso_U_22
_atom_site_aniso_U_33
_atom_site_aniso_U_23
_atom_site_aniso_U_13
_atom_site_aniso_U_12
Ti1 0.01058(9) 0.00854(9) 0.00870(9) 0.00009(7) 0.00301(7) 0.00086(7)
N1 0.0114(4) 0.0105(4) 0.0095(4) -0.0007(3) 0.0028(4) 0.0009(3)
C1 0.0134(5) 0.0094(5) 0.0125(5) 0.0013(4) 0.0037(4) -0.0003(4)
C2 0.0153(5) 0.0103(5) 0.0122(5) 0.0022(4) 0.0030(4) 0.0007(4)
C3 0.0158(5) 0.0096(5) 0.0172(6) 0.0015(4) 0.0063(5) 0.0023(4)
C4 0.0199(6) 0.0094(5) 0.0137(5) -0.0008(4) 0.0063(5) -0.0007(4)
C5 0.0149(5) 0.0112(5) 0.0128(5) -0.0002(4) 0.0029(4) -0.0019(4)
C6 0.0141(5) 0.0124(5) 0.0130(5) 0.0001(4) 0.0057(4) -0.0007(4)
C7 0.0131(5) 0.0195(6) 0.0164(6) 0.0030(5) 0.0040(4) 0.0037(5)
C8 0.0202(6) 0.0206(6) 0.0280(7) 0.0024(5) 0.0117(6) 0.0063(5)
C9 0.0219(6) 0.0194(6) 0.0246(7) -0.0031(5) 0.0143(5) -0.0013(5)
C10 0.0261(7) 0.0231(6) 0.0172(6) -0.0049(5) 0.0113(5) -0.0077(5)
C11 0.0151(6) 0.0183(6) 0.0120(5) 0.0005(4) 0.0036(4) -0.0032(4)
C12 0.0131(6) 0.0241(6) 0.0192(6) -0.0052(5) 0.0035(5) -0.0020(5)
C13 0.0180(6) 0.0216(6) 0.0264(7) -0.0009(5) 0.0110(5) -0.0044(5)
C14 0.0182(6) 0.0160(6) 0.0213(6) 0.0056(5) 0.0065(5) 0.0003(5)
C15 0.0167(6) 0.0149(5) 0.0258(7) -0.0029(5) 0.0085(5) -0.0037(5)
C16 0.0123(5) 0.0117(5) 0.0118(5) -0.0015(4) 0.0017(4) -0.0010(4)
C17 0.0146(5) 0.0113(5) 0.0148(5) -0.0005(4) 0.0027(4) -0.0014(4)
C18 0.0147(5) 0.0155(5) 0.0141(5) 0.0013(4) 0.0033(4) -0.0036(4)
C19 0.0127(5) 0.0174(5) 0.0136(5) -0.0014(4) 0.0044(4) -0.0002(4)
C20 0.0122(5) 0.0139(5) 0.0127(5) -0.0003(4) 0.0018(4) 0.0007(4)
C21 0.0146(5) 0.0120(5) 0.0113(5) -0.0020(4) 0.0035(4) -0.0010(4)
C22 0.0201(6) 0.0145(5) 0.0124(5) -0.0005(4) 0.0046(5) 0.0025(5)
C23 0.0254(7) 0.0183(6) 0.0136(6) 0.0007(5) 0.0067(5) -0.0006(5)
C24 0.0209(6) 0.0202(6) 0.0145(6) -0.0032(5) 0.0076(5) -0.0022(5)
C25 0.0195(6) 0.0204(6) 0.0176(6) -0.0045(5) 0.0080(5) 0.0010(5)
C26 0.0188(6) 0.0137(5) 0.0144(5) -0.0024(4) 0.0058(5) 0.0013(4)
C27 0.0161(6) 0.0291(7) 0.0142(6) -0.0036(5) 0.0031(5) 0.0008(5)
C28 0.0233(7) 0.0265(7) 0.0150(6) -0.0067(5) 0.0065(5) -0.0039(5)
C29 0.0284(7) 0.0152(6) 0.0187(6) -0.0057(5) 0.0111(5) -0.0059(5)
C30 0.0197(6) 0.0259(7) 0.0183(6) -0.0085(5) 0.0069(5) -0.0078(5)
C31 0.0160(5) 0.0095(5) 0.0090(5) 0.0001(4) 0.0034(4) -0.0005(4)
C32 0.0181(6) 0.0127(5) 0.0113(5) 0.0003(4) 0.0053(4) 0.0018(4)
C33 0.0241(6) 0.0150(5) 0.0130(5) -0.0014(4) 0.0082(5) 0.0029(5)
C34 0.0275(7) 0.0156(5) 0.0109(5) -0.0031(4) 0.0043(5) 0.0004(5)
C35 0.0199(6) 0.0148(5) 0.0125(5) -0.0008(4) 0.0010(5) -0.0010(5)
C36 0.0164(6) 0.0117(5) 0.0115(5) 0.0000(4) 0.0030(4) -0.0007(4)
C37 0.0176(6) 0.0238(6) 0.0123(5) -0.0012(5) 0.0048(5) 0.0061(5)
C38 0.0393(9) 0.0479(10) 0.0268(8) -0.0131(7) -0.0054(7) 0.0284(8)
C39 0.0173(7) 0.0489(10) 0.0246(7) 0.0106(7) 0.0045(6) -0.0032(6)
C40 0.0129(5) 0.0231(6) 0.0145(6) -0.0041(5) 0.0009(4) -0.0003(5)
C41 0.0171(6) 0.0427(9) 0.0176(6) 0.0007(6) 0.0017(5) -0.0079(6)
C42 0.0178(6) 0.0216(6) 0.0251(7) -0.0050(5) -0.0031(5) 0.0041(5)
C43 0.0135(5) 0.0123(5) 0.0113(5) 0.0006(4) 0.0039(4) 0.0021(4)
C44 0.0138(5) 0.0108(5) 0.0117(5) 0.0003(4) 0.0034(4) 0.0022(4)
C45 0.0116(5) 0.0107(5) 0.0111(5) 0.0002(4) 0.0030(4) 0.0005(4)
C46 0.0117(5) 0.0110(5) 0.0103(5) -0.0001(4) 0.0018(4) -0.0019(4)
C47 0.0175(6) 0.0124(5) 0.0137(5) -0.0004(4) 0.0059(4) -0.0004(4)
C48 0.0255(7) 0.0155(5) 0.0133(5) -0.0002(4) 0.0097(5) -0.0020(5)
C49 0.0265(7) 0.0145(5) 0.0142(6) 0.0036(4) 0.0050(5) -0.0021(5)
C50 0.0196(6) 0.0122(5) 0.0178(6) 0.0011(4) 0.0036(5) 0.0011(5)
C51 0.0147(5) 0.0131(5) 0.0140(5) -0.0007(4) 0.0047(4) -0.0003(4)
Ti2 0.01160(9) 0.00935(9) 0.00910(9) -0.00007(7) 0.00345(7) 0.00019(7)
N2 0.0165(5) 0.0107(4) 0.0102(4) -0.0001(3) 0.0031(4) -0.0018(4)
C52 0.0133(5) 0.0119(5) 0.0114(5) -0.0004(4) 0.0018(4) -0.0009(4)
C53 0.0129(5) 0.0156(5) 0.0141(5) -0.0005(4) 0.0015(4) 0.0006(4)
C54 0.0131(5) 0.0219(6) 0.0162(6) -0.0036(5) 0.0048(5) -0.0017(5)
C55 0.0174(6) 0.0199(6) 0.0135(5) 0.0003(4) 0.0049(5) -0.0057(5)
C56 0.0171(6) 0.0126(5) 0.0125(5) -0.0001(4) 0.0024(4) -0.0030(4)
C57 0.0145(5) 0.0118(5) 0.0097(5) 0.0006(4) 0.0016(4) -0.0010(4)
C58 0.0177(6) 0.0120(5) 0.0115(5) -0.0008(4) 0.0022(4) 0.0004(4)
C59 0.0191(6) 0.0205(6) 0.0162(6) -0.0051(5) 0.0055(5) -0.0006(5)
C60 0.0245(7) 0.0211(6) 0.0122(6) -0.0032(5) 0.0060(5) -0.0049(5)
C61 0.0265(7) 0.0186(6) 0.0112(5) 0.0013(4) 0.0039(5) -0.0068(5)
C62 0.0213(6) 0.0123(5) 0.0116(5) 0.0015(4) 0.0022(5) -0.0005(4)
C63 0.0202(6) 0.0140(5) 0.0153(6) -0.0010(4) 0.0029(5) -0.0046(5)
C64 0.0262(7) 0.0223(6) 0.0119(6) -0.0029(5) 0.0007(5) -0.0048(5)
C65 0.0181(6) 0.0208(6) 0.0156(6) 0.0026(5) -0.0006(5) 0.0022(5)
C66 0.0176(6) 0.0209(6) 0.0150(6) -0.0009(5) -0.0008(5) -0.0052(5)
C67 0.0149(5) 0.0104(5) 0.0132(5) 0.0012(4) 0.0060(4) -0.0003(4)
C68 0.0140(5) 0.0117(5) 0.0133(5) 0.0003(4) 0.0043(4) -0.0017(4)
C69 0.0185(6) 0.0098(5) 0.0146(5) -0.0013(4) 0.0073(5) -0.0016(4)
C70 0.0159(6) 0.0104(5) 0.0170(6) 0.0006(4) 0.0071(5) 0.0011(4)
C71 0.0163(5) 0.0114(5) 0.0125(5) 0.0012(4) 0.0055(4) 0.0010(4)
C72 0.0171(6) 0.0125(5) 0.0147(5) 0.0016(4) 0.0082(5) 0.0018(4)
C73 0.0128(5) 0.0190(6) 0.0108(5) -0.0021(4) 0.0039(4) -0.0032(4)
C74 0.0217(6) 0.0221(6) 0.0184(6) -0.0079(5) 0.0111(5) -0.0066(5)
C75 0.0200(6) 0.0207(6) 0.0208(6) -0.0032(5) 0.0119(5) 0.0018(5)
C76 0.0243(7) 0.0359(8) 0.0301(8) 0.0102(6) 0.0147(6) 0.0164(6)
C77 0.0152(6) 0.0380(8) 0.0144(6) 0.0059(5) 0.0051(5) 0.0110(6)
C78 0.0188(6) 0.0164(6) 0.0213(6) 0.0044(5) 0.0104(5) 0.0019(5)
C79 0.0162(6) 0.0258(7) 0.0236(7) -0.0068(5) 0.0106(5) -0.0059(5)
C80 0.0127(6) 0.0466(9) 0.0199(7) -0.0155(6) 0.0054(5) -0.0073(6)
C81 0.0195(6) 0.0195(6) 0.0291(7) -0.0091(5) 0.0139(5) -0.0077(5)
C82 0.0205(6) 0.0116(5) 0.0099(5) 0.0004(4) 0.0047(4) -0.0042(4)
C83 0.0209(6) 0.0151(5) 0.0122(5) 0.0001(4) 0.0071(5) -0.0041(5)
C84 0.0290(7) 0.0160(6) 0.0133(6) -0.0013(4) 0.0089(5) -0.0026(5)
C85 0.0334(7) 0.0149(6) 0.0110(5) -0.0013(4) 0.0037(5) -0.0055(5)
C86 0.0251(7) 0.0176(6) 0.0133(6) 0.0004(5) -0.0006(5) -0.0052(5)
C87 0.0213(6) 0.0148(5) 0.0128(5) 0.0017(4) 0.0031(5) -0.0035(5)
C88 0.0192(6) 0.0250(6) 0.0166(6) -0.0058(5) 0.0086(5) -0.0038(5)
C89 0.0292(8) 0.0354(8) 0.0285(8) -0.0099(6) 0.0184(6) -0.0103(6)
C90 0.0193(6) 0.0343(8) 0.0220(7) -0.0029(6) 0.0084(5) 0.0046(6)
C91 0.0197(6) 0.0245(6) 0.0150(6) -0.0008(5) 0.0009(5) 0.0000(5)
C92 0.0316(8) 0.0255(7) 0.0213(7) -0.0006(5) 0.0004(6) 0.0068(6)
C93 0.0191(7) 0.0427(9) 0.0250(7) 0.0019(6) 0.0010(6) -0.0041(6)
C94 0.0168(6) 0.0126(5) 0.0148(6) -0.0002(4) 0.0043(5) 0.0021(4)
C95 0.0191(6) 0.0104(5) 0.0149(6) 0.0014(4) 0.0019(5) 0.0019(4)
C96 0.0184(6) 0.0124(5) 0.0119(5) 0.0014(4) 0.0013(4) -0.0020(4)
C97 0.0335(7) 0.0132(5) 0.0102(5) -0.0006(4) 0.0025(5) -0.0075(5)
C98 0.0421(9) 0.0176(6) 0.0146(6) -0.0032(5) 0.0116(6) -0.0110(6)
C99 0.0601(11) 0.0258(7) 0.0184(7) -0.0071(6) 0.0201(7) -0.0199(7)
C100 0.0787(14) 0.0228(7) 0.0146(7) -0.0019(5) 0.0143(8) -0.0226(8)
C101 0.0672(12) 0.0150(6) 0.0169(7) 0.0038(5) -0.0013(7) -0.0092(7)
C102 0.0435(9) 0.0160(6) 0.0149(6) 0.0014(5) -0.0003(6) -0.0032(6)

loop_
_atom_type_symbol
_atom_type_description
_atom_type_scat_dispersion_real
_atom_type_scat_dispersion_imag
_atom_type_scat_source
C C 0.0033 0.0016 'International Tables Vol C Tables 4.2.6.8 and 6.1.1.4'
H H 0.0000 0.0000 'International Tables Vol C Tables 4.2.6.8 and 6.1.1.4'
N N 0.0061 0.0033 'International Tables Vol C Tables 4.2.6.8 and 6.1.1.4'
Ti Ti 0.2776 0.4457 'International Tables Vol C Tables 4.2.6.8 and 6.1.1.4'

loop_
_geom_angle_atom_site_label_1
_geom_angle_atom_site_label_2
_geom_angle_atom_site_label_3
_geom_angle
_geom_angle_site_symmetry_1
_geom_angle_site_symmetry_3
_geom_angle_publ_flag
N1 Ti1 C43 82.50(4) . . ?
N1 Ti1 C3 110.05(4) . . ?
C43 Ti1 C3 135.81(4) . . ?
N1 Ti1 C19 104.50(4) . . ?
C43 Ti1 C19 131.20(5) . . ?
C3 Ti1 C19 87.89(4) . . ?
N1 Ti1 C2 135.17(4) . . ?
C43 Ti1 C2 107.55(4) . . ?
C3 Ti1 C2 34.57(4) . . ?
C19 Ti1 C2 100.55(4) . . ?
N1 Ti1 C18 89.35(4) . . ?
C43 Ti1 C18 99.59(4) . . ?
C3 Ti1 C18 121.98(4) . . ?
C19 Ti1 C18 34.16(4) . . ?
C2 Ti1 C18 129.45(4) . . ?
N1 Ti1 C4 80.13(4) . . ?
C43 Ti1 C4 117.89(5) . . ?
C3 Ti1 C4 33.85(4) . . ?
C19 Ti1 C4 110.87(4) . . ?
C2 Ti1 C4 56.22(4) . . ?
C18 Ti1 C4 138.94(4) . . ?
N1 Ti1 C20 138.52(4) . . ?
C43 Ti1 C20 121.63(4) . . ?
C3 Ti1 C20 77.22(4) . . ?
C19 Ti1 C20 34.02(4) . . ?
C2 Ti1 C20 73.54(4) . . ?
C18 Ti1 C20 55.90(4) . . ?
C4 Ti1 C20 110.17(4) . . ?
N1 Ti1 C5 83.04(4) . . ?
C43 Ti1 C5 85.62(4) . . ?
C3 Ti1 C5 55.86(4) . . ?
C19 Ti1 C5 142.75(4) . . ?
C2 Ti1 C5 55.40(4) . . ?
C18 Ti1 C5 170.17(4) . . ?
C4 Ti1 C5 33.39(4) . . ?
C20 Ti1 C5 128.01(4) . . ?
N1 Ti1 C17 109.08(4) . . ?
C43 Ti1 C17 76.07(4) . . ?
C3 Ti1 C17 131.87(4) . . ?
C19 Ti1 C17 55.77(4) . . ?
C2 Ti1 C17 115.76(4) . . ?
C18 Ti1 C17 33.33(4) . . ?
C4 Ti1 C17 164.80(4) . . ?
C20 Ti1 C17 54.87(4) . . ?
C5 Ti1 C17 156.15(4) . . ?
N1 Ti1 C16 142.02(4) . . ?
C43 Ti1 C16 88.24(4) . . ?
C3 Ti1 C16 102.21(4) . . ?
C19 Ti1 C16 56.42(4) . . ?
C2 Ti1 C16 82.73(4) . . ?
C18 Ti1 C16 55.95(4) . . ?
C4 Ti1 C16 135.52(4) . . ?
C20 Ti1 C16 33.39(4) . . ?
C5 Ti1 C16 133.02(4) . . ?
C17 Ti1 C16 33.17(4) . . ?
N1 Ti1 C1 114.29(4) . . ?
C43 Ti1 C1 79.49(4) . . ?
C3 Ti1 C1 56.52(4) . . ?
C19 Ti1 C1 133.87(4) . . ?
C2 Ti1 C1 33.54(4) . . ?
C18 Ti1 C1 155.79(4) . . ?
C4 Ti1 C1 55.83(4) . . ?
C20 Ti1 C1 103.72(4) . . ?
C5 Ti1 C1 33.24(4) . . ?
C17 Ti1 C1 126.16(4) . . ?
C16 Ti1 C1 99.91(4) . . ?
C45 N1 C31 118.64(10) . . ?
C45 N1 Ti1 102.38(7) . . ?
C31 N1 Ti1 138.55(8) . . ?
C2 C1 C5 106.25(10) . . ?
C2 C1 C6 126.53(11) . . ?
C5 C1 C6 127.18(11) . . ?
C2 C1 Ti1 69.98(7) . . ?
C5 C1 Ti1 72.53(7) . . ?
C6 C1 Ti1 124.03(8) . . ?
C1 C2 C3 108.86(11) . . ?
C1 C2 Ti1 76.48(7) . . ?
C3 C2 Ti1 71.69(7) . . ?
C1 C2 H2 125.6 . . ?
C3 C2 H2 125.6 . . ?
Ti1 C2 H2 118.1 . . ?
C4 C3 C2 107.65(11) . . ?
C4 C3 Ti1 75.08(7) . . ?
C2 C3 Ti1 73.75(7) . . ?
C4 C3 H3 126.2 . . ?
C2 C3 H3 126.2 . . ?
Ti1 C3 H3 117.1 . . ?
C3 C4 C5 107.95(11) . . ?
C3 C4 Ti1 71.07(7) . . ?
C5 C4 Ti1 74.76(7) . . ?
C3 C4 H4 126.0 . . ?
C5 C4 H4 126.0 . . ?
Ti1 C4 H4 120.0 . . ?
C4 C5 C1 109.26(11) . . ?
C4 C5 Ti1 71.85(7) . . ?
C1 C5 Ti1 74.23(7) . . ?
C4 C5 H5 125.4 . . ?
C1 C5 H5 125.4 . . ?
Ti1 C5 H5 120.2 . . ?
C1 C6 C7 113.68(10) . . ?
C1 C6 C11 113.32(10) . . ?
C7 C6 C11 108.30(10) . . ?
C1 C6 H6 107.0 . . ?
C7 C6 H6 107.0 . . ?
C11 C6 H6 107.0 . . ?
C12 C7 C8 109.07(11) . . ?
C12 C7 C6 111.13(10) . . ?
C8 C7 C6 108.45(11) . . ?
C12 C7 H7 109.4 . . ?
C8 C7 H7 109.4 . . ?
C6 C7 H7 109.4 . . ?
C9 C8 C7 110.02(11) . . ?
C9 C8 H8A 109.7 . . ?
C7 C8 H8A 109.7 . . ?
C9 C8 H8B 109.7 . . ?
C7 C8 H8B 109.7 . . ?
H8A C8 H8B 108.2 . . ?
C10 C9 C8 109.45(11) . . ?
C10 C9 C13 109.04(11) . . ?
C8 C9 C13 109.33(12) . . ?
C10 C9 H9 109.7 . . ?
C8 C9 H9 109.7 . . ?
C13 C9 H9 109.7 . . ?
C9 C10 C11 109.80(11) . . ?
C9 C10 H10A 109.7 . . ?
C11 C10 H10A 109.7 . . ?
C9 C10 H10B 109.7 . . ?
C11 C10 H10B 109.7 . . ?
H10A C10 H10B 108.2 . . ?
C14 C11 C10 109.32(10) . . ?
C14 C11 C6 110.61(10) . . ?
C10 C11 C6 108.74(10) . . ?
C14 C11 H11 109.4 . . ?
C10 C11 H11 109.4 . . ?
C6 C11 H11 109.4 . . ?
C15 C12 C7 109.64(10) . . ?
C15 C12 H12A 109.7 . . ?
C7 C12 H12A 109.7 . . ?
C15 C12 H12B 109.7 . . ?
C7 C12 H12B 109.7 . . ?
H12A C12 H12B 108.2 . . ?
C9 C13 C15 109.55(10) . . ?
C9 C13 H13A 109.8 . . ?
C15 C13 H13A 109.8 . . ?
C9 C13 H13B 109.8 . . ?
C15 C13 H13B 109.8 . . ?
H13A C13 H13B 108.2 . . ?
C11 C14 C15 109.85(10) . . ?
C11 C14 H14A 109.7 . . ?
C15 C14 H14A 109.7 . . ?
C11 C14 H14B 109.7 . . ?
C15 C14 H14B 109.7 . . ?
H14A C14 H14B 108.2 . . ?
C12 C15 C14 108.70(10) . . ?
C12 C15 C13 109.78(11) . . ?
C14 C15 C13 109.65(11) . . ?
C12 C15 H15 109.6 . . ?
C14 C15 H15 109.6 . . ?
C13 C15 H15 109.6 . . ?
C20 C16 C17 106.22(10) . . ?
C20 C16 C21 126.49(11) . . ?
C17 C16 C21 127.26(11) . . ?
C20 C16 Ti1 71.38(7) . . ?
C17 C16 Ti1 73.14(7) . . ?
C21 C16 Ti1 119.13(8) . . ?
C18 C17 C16 109.18(11) . . ?
C18 C17 Ti1 70.89(7) . . ?
C16 C17 Ti1 73.69(7) . . ?
C18 C17 H17 125.4 . . ?
C16 C17 H17 125.4 . . ?
Ti1 C17 H17 121.7 . . ?
C17 C18 C19 107.87(11) . . ?
C17 C18 Ti1 75.78(7) . . ?
C19 C18 Ti1 71.64(7) . . ?
C17 C18 H18 126.1 . . ?
C19 C18 H18 126.1 . . ?
Ti1 C18 H18 118.4 . . ?
C18 C19 C20 107.48(11) . . ?
C18 C19 Ti1 74.20(7) . . ?
C20 C19 Ti1 75.05(7) . . ?
C18 C19 H19 126.3 . . ?
C20 C19 H19 126.3 . . ?
Ti1 C19 H19 116.6 . . ?
C19 C20 C16 109.21(11) . . ?
C19 C20 Ti1 70.93(7) . . ?
C16 C20 Ti1 75.23(7) . . ?
C19 C20 H20 125.4 . . ?
C16 C20 H20 125.4 . . ?
Ti1 C20 H20 120.1 . . ?
C16 C21 C26 113.81(10) . . ?
C16 C21 C22 112.88(10) . . ?
C26 C21 C22 108.33(10) . . ?
C16 C21 H21 107.2 . . ?
C26 C21 H21 107.2 . . ?
C22 C21 H21 107.2 . . ?
C23 C22 C27 109.26(10) . . ?
C23 C22 C21 109.16(10) . . ?
C27 C22 C21 110.33(10) . . ?
C23 C22 H22 109.4 . . ?
C27 C22 H22 109.4 . . ?
C21 C22 H22 109.4 . . ?
C24 C23 C22 109.84(10) . . ?
C24 C23 H23A 109.7 . . ?
C22 C23 H23A 109.7 . . ?
C24 C23 H23B 109.7 . . ?
C22 C23 H23B 109.7 . . ?
H23A C23 H23B 108.2 . . ?
C23 C24 C28 109.32(11) . . ?
C23 C24 C25 109.29(10) . . ?
C28 C24 C25 108.95(11) . . ?
C23 C24 H24 109.8 . . ?
C28 C24 H24 109.8 . . ?
C25 C24 H24 109.8 . . ?
C26 C25 C24 110.07(11) . . ?
C26 C25 H25A 109.6 . . ?
C24 C25 H25A 109.6 . . ?
C26 C25 H25B 109.6 . . ?
C24 C25 H25B 109.6 . . ?
H25A C25 H25B 108.2 . . ?
C29 C26 C25 109.11(10) . . ?
C29 C26 C21 110.87(10) . . ?
C25 C26 C21 108.74(10) . . ?
C29 C26 H26 109.4 . . ?
C25 C26 H26 109.4 . . ?
C21 C26 H26 109.4 . . ?
C22 C27 C30 109.62(11) . . ?
C22 C27 H27A 109.7 . . ?
C30 C27 H27A 109.7 . . ?
C22 C27 H27B 109.7 . . ?
C30 C27 H27B 109.7 . . ?
H27A C27 H27B 108.2 . . ?
C30 C28 C24 109.63(11) . . ?
C30 C28 H28A 109.7 . . ?
C24 C28 H28A 109.7 . . ?
C30 C28 H28B 109.7 . . ?
C24 C28 H28B 109.7 . . ?
H28A C28 H28B 108.2 . . ?
C30 C29 C26 109.53(11) . . ?
C30 C29 H29A 109.8 . . ?
C26 C29 H29A 109.8 . . ?
C30 C29 H29B 109.8 . . ?
C26 C29 H29B 109.8 . . ?
H29A C29 H29B 108.2 . . ?
C29 C30 C28 109.85(11) . . ?
C29 C30 C27 108.95(11) . . ?
C28 C30 C27 109.59(12) . . ?
C29 C30 H30 109.5 . . ?
C28 C30 H30 109.5 . . ?
C27 C30 H30 109.5 . . ?
C36 C31 C32 119.57(11) . . ?
C36 C31 N1 120.73(10) . . ?
C32 C31 N1 119.70(10) . . ?
C33 C32 C31 118.82(11) . . ?
C33 C32 C37 118.81(11) . . ?
C31 C32 C37 122.36(10) . . ?
C34 C33 C32 121.52(12) . . ?
C34 C33 H33 119.2 . . ?
C32 C33 H33 119.2 . . ?
C35 C34 C33 119.49(11) . . ?
C35 C34 H34 120.3 . . ?
C33 C34 H34 120.3 . . ?
C34 C35 C36 121.52(12) . . ?
C34 C35 H35 119.2 . . ?
C36 C35 H35 119.2 . . ?
C35 C36 C31 118.86(11) . . ?
C35 C36 C40 116.92(11) . . ?
C31 C36 C40 124.21(11) . . ?
C32 C37 C39 112.67(11) . . ?
C32 C37 C38 112.88(12) . . ?
C39 C37 C38 109.51(13) . . ?
C32 C37 H37 107.1 . . ?
C39 C37 H37 107.1 . . ?
C38 C37 H37 107.1 . . ?
C37 C38 H38A 109.5 . . ?
C37 C38 H38B 109.5 . . ?
H38A C38 H38B 109.5 . . ?
C37 C38 H38C 109.5 . . ?
H38A C38 H38C 109.5 . . ?
H38B C38 H38C 109.5 . . ?
C37 C39 H39A 109.5 . . ?
C37 C39 H39B 109.5 . . ?
H39A C39 H39B 109.5 . . ?
C37 C39 H39C 109.5 . . ?
H39A C39 H39C 109.5 . . ?
H39B C39 H39C 109.5 . . ?
C36 C40 C41 111.48(11) . . ?
C36 C40 C42 111.19(11) . . ?
C41 C40 C42 109.16(11) . . ?
C36 C40 H40 108.3 . . ?
C41 C40 H40 108.3 . . ?
C42 C40 H40 108.3 . . ?
C40 C41 H41A 109.5 . . ?
C40 C41 H41B 109.5 . . ?
H41A C41 H41B 109.5 . . ?
C40 C41 H41C 109.5 . . ?
H41A C41 H41C 109.5 . . ?
H41B C41 H41C 109.5 . . ?
C40 C42 H42A 109.5 . . ?
C40 C42 H42B 109.5 . . ?
H42A C42 H42B 109.5 . . ?
C40 C42 H42C 109.5 . . ?
H42A C42 H42C 109.5 . . ?
H42B C42 H42C 109.5 . . ?
C44 C43 Ti1 91.21(7) . . ?
C44 C43 H43A 112.8(10) . . ?
Ti1 C43 H43A 98.4(10) . . ?
C44 C43 H43B 115.7(9) . . ?
Ti1 C43 H43B 122.8(9) . . ?
H43A C43 H43B 113.2(13) . . ?
C45 C44 C43 122.21(11) . . ?
C45 C44 Ti1 78.82(7) . . ?
C43 C44 Ti1 55.38(6) . . ?
C45 C44 H44 118.9 . . ?
C43 C44 H44 118.9 . . ?
Ti1 C44 H44 142.1 . . ?
C44 C45 N1 116.25(10) . . ?
C44 C45 C46 119.27(10) . . ?
N1 C45 C46 124.47(10) . . ?
C47 C46 C51 117.63(11) . . ?
C47 C46 C45 123.94(11) . . ?
C51 C46 C45 118.37(10) . . ?
C48 C47 C46 120.74(11) . . ?
C48 C47 H47 119.6 . . ?
C46 C47 H47 119.6 . . ?
C49 C48 C47 120.82(12) . . ?
C49 C48 H48 119.6 . . ?
C47 C48 H48 119.6 . . ?
C50 C49 C48 119.08(12) . . ?
C50 C49 H49 120.5 . . ?
C48 C49 H49 120.5 . . ?
C51 C50 C49 120.26(12) . . ?
C51 C50 H50 119.9 . . ?
C49 C50 H50 119.9 . . ?
C50 C51 C46 121.46(11) . . ?
C50 C51 H51 119.3 . . ?
C46 C51 H51 119.3 . . ?
N2 Ti2 C94 82.93(4) . . ?
N2 Ti2 C70 109.86(4) . . ?
C94 Ti2 C70 136.10(5) . . ?
N2 Ti2 C54 102.91(4) . . ?
C94 Ti2 C54 132.35(5) . . ?
C70 Ti2 C54 86.97(4) . . ?
N2 Ti2 C69 80.06(4) . . ?
C94 Ti2 C69 117.80(5) . . ?
C70 Ti2 C69 34.05(4) . . ?
C54 Ti2 C69 109.75(4) . . ?
N2 Ti2 C71 135.42(4) . . ?
C94 Ti2 C71 108.36(4) . . ?
C70 Ti2 C71 34.21(4) . . ?
C54 Ti2 C71 99.96(4) . . ?
C69 Ti2 C71 56.22(4) . . ?
N2 Ti2 C55 88.72(4) . . ?
C94 Ti2 C55 100.63(5) . . ?
C70 Ti2 C55 120.83(4) . . ?
C54 Ti2 C55 33.91(4) . . ?
C69 Ti2 C55 137.87(4) . . ?
C71 Ti2 C55 128.62(4) . . ?
N2 Ti2 C53 136.91(4) . . ?
C94 Ti2 C53 123.36(5) . . ?
C70 Ti2 C53 76.04(4) . . ?
C54 Ti2 C53 34.00(4) . . ?
C69 Ti2 C53 109.07(4) . . ?
C71 Ti2 C53 72.94(4) . . ?
C55 Ti2 C53 55.68(4) . . ?
N2 Ti2 C68 83.78(4) . . ?
C94 Ti2 C68 85.35(4) . . ?
C70 Ti2 C68 56.16(4) . . ?
C54 Ti2 C68 142.00(4) . . ?
C69 Ti2 C68 33.71(4) . . ?
C71 Ti2 C68 55.57(4) . . ?
C55 Ti2 C68 169.80(4) . . ?
C53 Ti2 C68 127.47(4) . . ?
N2 Ti2 C56 109.14(4) . . ?
C94 Ti2 C56 77.53(5) . . ?
C70 Ti2 C56 130.69(4) . . ?
C54 Ti2 C56 55.65(4) . . ?
C69 Ti2 C56 163.59(4) . . ?
C71 Ti2 C56 115.38(4) . . ?
C55 Ti2 C56 33.26(4) . . ?
C53 Ti2 C56 54.85(4) . . ?
C68 Ti2 C56 156.80(4) . . ?
N2 Ti2 C67 115.57(4) . . ?
C94 Ti2 C67 79.92(4) . . ?
C70 Ti2 C67 56.45(4) . . ?
C54 Ti2 C67 133.31(4) . . ?
C69 Ti2 C67 56.14(4) . . ?
C71 Ti2 C67 33.53(4) . . ?
C55 Ti2 C67 155.42(4) . . ?
C53 Ti2 C67 103.24(4) . . ?
C68 Ti2 C67 33.48(4) . . ?
C56 Ti2 C67 126.28(4) . . ?
N2 Ti2 C52 142.04(4) . . ?
C94 Ti2 C52 90.06(4) . . ?
C70 Ti2 C52 100.98(4) . . ?
C54 Ti2 C52 56.37(4) . . ?
C69 Ti2 C52 134.61(4) . . ?
C71 Ti2 C52 82.17(4) . . ?
C55 Ti2 C52 55.90(4) . . ?
C53 Ti2 C52 33.31(4) . . ?
C68 Ti2 C52 132.94(4) . . ?
C56 Ti2 C52 33.33(4) . . ?
C67 Ti2 C52 99.63(4) . . ?
C96 N2 C82 120.08(10) . . ?
C96 N2 Ti2 100.26(7) . . ?
C82 N2 Ti2 139.29(8) . . ?
C53 C52 C56 106.23(11) . . ?
C53 C52 C57 127.18(11) . . ?
C56 C52 C57 126.57(11) . . ?
C53 C52 Ti2 71.85(7) . . ?
C56 C52 Ti2 73.19(7) . . ?
C57 C52 Ti2 119.03(8) . . ?
C52 C53 C54 109.20(11) . . ?
C52 C53 Ti2 74.84(7) . . ?
C54 C53 Ti2 71.14(7) . . ?
C52 C53 H53 125.4 . . ?
C54 C53 H53 125.4 . . ?
Ti2 C53 H53 120.3 . . ?
C55 C54 C53 107.51(11) . . ?
C55 C54 Ti2 74.56(7) . . ?
C53 C54 Ti2 74.86(7) . . ?
C55 C54 H54 126.2 . . ?
C53 C54 H54 126.2 . . ?
Ti2 C54 H54 116.5 . . ?
C56 C55 C54 107.89(11) . . ?
C56 C55 Ti2 75.07(7) . . ?
C54 C55 Ti2 71.54(7) . . ?
C56 C55 H55 126.1 . . ?
C54 C55 H55 126.1 . . ?
Ti2 C55 H55 119.2 . . ?
C55 C56 C52 109.11(11) . . ?
C55 C56 Ti2 71.66(7) . . ?
C52 C56 Ti2 73.49(7) . . ?
C55 C56 H56 125.4 . . ?
C52 C56 H56 125.4 . . ?
Ti2 C56 H56 121.1 . . ?
C52 C57 C58 112.32(10) . . ?
C52 C57 C62 113.73(10) . . ?
C58 C57 C62 108.58(10) . . ?
C52 C57 H57 107.3 . . ?
C58 C57 H57 107.3 . . ?
C62 C57 H57 107.3 . . ?
C59 C58 C63 109.32(10) . . ?
C59 C58 C57 109.19(10) . . ?
C63 C58 C57 110.42(10) . . ?
C59 C58 H58 109.3 . . ?
C63 C58 H58 109.3 . . ?
C57 C58 H58 109.3 . . ?
C60 C59 C58 109.58(11) . . ?
C60 C59 H59A 109.8 . . ?
C58 C59 H59A 109.8 . . ?
C60 C59 H59B 109.8 . . ?
C58 C59 H59B 109.8 . . ?
H59A C59 H59B 108.2 . . ?
C64 C60 C59 109.43(11) . . ?
C64 C60 C61 109.04(12) . . ?
C59 C60 C61 109.62(10) . . ?
C64 C60 H60 109.6 . . ?
C59 C60 H60 109.6 . . ?
C61 C60 H60 109.6 . . ?
C60 C61 C62 109.78(10) . . ?
C60 C61 H61A 109.7 . . ?
C62 C61 H61A 109.7 . . ?
C60 C61 H61B 109.7 . . ?
C62 C61 H61B 109.7 . . ?
H61A C61 H61B 108.2 . . ?
C65 C62 C61 109.42(10) . . ?
C65 C62 C57 110.21(10) . . ?
C61 C62 C57 108.90(10) . . ?
C65 C62 H62 109.4 . . ?
C61 C62 H62 109.4 . . ?
C57 C62 H62 109.4 . . ?
C58 C63 C66 109.59(10) . . ?
C58 C63 H63A 109.8 . . ?
C66 C63 H63A 109.8 . . ?
C58 C63 H63B 109.8 . . ?
C66 C63 H63B 109.8 . . ?
H63A C63 H63B 108.2 . . ?
C60 C64 C66 109.94(10) . . ?
C60 C64 H64A 109.7 . . ?
C66 C64 H64A 109.7 . . ?
C60 C64 H64B 109.7 . . ?
C66 C64 H64B 109.7 . . ?
H64A C64 H64B 108.2 . . ?
C62 C65 C66 109.34(11) . . ?
C62 C65 H65A 109.8 . . ?
C66 C65 H65A 109.8 . . ?
C62 C65 H65B 109.8 . . ?
C66 C65 H65B 109.8 . . ?
H65A C65 H65B 108.3 . . ?
C64 C66 C63 109.18(11) . . ?
C64 C66 C65 109.53(11) . . ?
C63 C66 C65 109.40(10) . . ?
C64 C66 H66 109.6 . . ?
C63 C66 H66 109.6 . . ?
C65 C66 H66 109.6 . . ?
C71 C67 C68 106.30(10) . . ?
C71 C67 C72 125.77(11) . . ?
C68 C67 C72 127.80(11) . . ?
C71 C67 Ti2 70.90(7) . . ?
C68 C67 Ti2 71.84(7) . . ?
C72 C67 Ti2 125.41(8) . . ?
C69 C68 C67 109.01(11) . . ?
C69 C68 Ti2 71.75(7) . . ?
C67 C68 Ti2 74.68(7) . . ?
C69 C68 H68 125.5 . . ?
C67 C68 H68 125.5 . . ?
Ti2 C68 H68 119.8 . . ?
C70 C69 C68 108.09(11) . . ?
C70 C69 Ti2 72.37(7) . . ?
C68 C69 Ti2 74.54(7) . . ?
C70 C69 H69 126.0 . . ?
C68 C69 H69 126.0 . . ?
Ti2 C69 H69 119.0 . . ?
C69 C70 C71 107.48(11) . . ?
C69 C70 Ti2 73.58(7) . . ?
C71 C70 Ti2 73.98(7) . . ?
C69 C70 H70 126.3 . . ?
C71 C70 H70 126.3 . . ?
Ti2 C70 H70 118.2 . . ?
C67 C71 C70 109.11(11) . . ?
C67 C71 Ti2 75.56(7) . . ?
C70 C71 Ti2 71.82(7) . . ?
C67 C71 H71 125.4 . . ?
C70 C71 H71 125.4 . . ?
Ti2 C71 H71 118.9 . . ?
C67 C72 C73 112.14(10) . . ?
C67 C72 C77 113.28(10) . . ?
C73 C72 C77 108.18(10) . . ?
C67 C72 H72 107.7 . . ?
C73 C72 H72 107.7 . . ?
C77 C72 H72 107.7 . . ?
C78 C73 C74 109.38(10) . . ?
C78 C73 C72 110.48(10) . . ?
C74 C73 C72 109.29(10) . . ?
C78 C73 H73 109.2 . . ?
C74 C73 H73 109.2 . . ?
C72 C73 H73 109.2 . . ?
C75 C74 C73 109.41(10) . . ?
C75 C74 H74A 109.8 . . ?
C73 C74 H74A 109.8 . . ?
C75 C74 H74B 109.8 . . ?
C73 C74 H74B 109.8 . . ?
H74A C74 H74B 108.2 . . ?
C76 C75 C79 109.73(12) . . ?
C76 C75 C74 109.59(11) . . ?
C79 C75 C74 108.55(11) . . ?
C76 C75 H75 109.7 . . ?
C79 C75 H75 109.7 . . ?
C74 C75 H75 109.7 . . ?
C75 C76 C77 110.31(11) . . ?
C75 C76 H76A 109.6 . . ?
C77 C76 H76A 109.6 . . ?
C75 C76 H76B 109.6 . . ?
C77 C76 H76B 109.6 . . ?
H76A C76 H76B 108.1 . . ?
C80 C77 C76 108.57(12) . . ?
C80 C77 C72 111.14(11) . . ?
C76 C77 C72 108.40(12) . . ?
C80 C77 H77 109.6 . . ?
C76 C77 H77 109.6 . . ?
C72 C77 H77 109.6 . . ?
C81 C78 C73 110.02(11) . . ?
C81 C78 H78A 109.7 . . ?
C73 C78 H78A 109.7 . . ?
C81 C78 H78B 109.7 . . ?
C73 C78 H78B 109.7 . . ?
H78A C78 H78B 108.2 . . ?
C75 C79 C81 109.68(11) . . ?
C75 C79 H79A 109.7 . . ?
C81 C79 H79A 109.7 . . ?
C75 C79 H79B 109.7 . . ?
C81 C79 H79B 109.7 . . ?
H79A C79 H79B 108.2 . . ?
C81 C80 C77 110.02(11) . . ?
C81 C80 H80A 109.7 . . ?
C77 C80 H80A 109.7 . . ?
C81 C80 H80B 109.7 . . ?
C77 C80 H80B 109.7 . . ?
H80A C80 H80B 108.2 . . ?
C78 C81 C80 108.78(11) . . ?
C78 C81 C79 109.22(11) . . ?
C80 C81 C79 109.65(12) . . ?
C78 C81 H81 109.7 . . ?
C80 C81 H81 109.7 . . ?
C79 C81 H81 109.7 . . ?
C83 C82 C87 119.41(11) . . ?
C83 C82 N2 120.27(11) . . ?
C87 C82 N2 120.19(11) . . ?
C84 C83 C82 119.02(12) . . ?
C84 C83 C88 117.41(12) . . ?
C82 C83 C88 123.56(11) . . ?
C85 C84 C83 121.62(13) . . ?
C85 C84 H84 119.2 . . ?
C83 C84 H84 119.2 . . ?
C86 C85 C84 119.27(12) . . ?
C86 C85 H85 120.4 . . ?
C84 C85 H85 120.4 . . ?
C85 C86 C87 121.68(13) . . ?
C85 C86 H86 119.2 . . ?
C87 C86 H86 119.2 . . ?
C86 C87 C82 119.00(12) . . ?
C86 C87 C91 117.27(12) . . ?
C82 C87 C91 123.73(11) . . ?
C83 C88 C89 112.08(12) . . ?
C83 C88 C90 112.94(11) . . ?
C89 C88 C90 107.38(12) . . ?
C83 C88 H88 108.1 . . ?
C89 C88 H88 108.1 . . ?
C90 C88 H88 108.1 . . ?
C88 C89 H89A 109.5 . . ?
C88 C89 H89B 109.5 . . ?
H89A C89 H89B 109.5 . . ?
C88 C89 H89C 109.5 . . ?
H89A C89 H89C 109.5 . . ?
H89B C89 H89C 109.5 . . ?
C88 C90 H90A 109.5 . . ?
C88 C90 H90B 109.5 . . ?
H90A C90 H90B 109.5 . . ?
C88 C90 H90C 109.5 . . ?
H90A C90 H90C 109.5 . . ?
H90B C90 H90C 109.5 . . ?
C87 C91 C92 110.44(11) . . ?
C87 C91 C93 112.23(12) . . ?
C92 C91 C93 109.43(12) . . ?
C87 C91 H91 108.2 . . ?
C92 C91 H91 108.2 . . ?
C93 C91 H91 108.2 . . ?
C91 C92 H92A 109.5 . . ?
C91 C92 H92B 109.5 . . ?
H92A C92 H92B 109.5 . . ?
C91 C92 H92C 109.5 . . ?
H92A C92 H92C 109.5 . . ?
H92B C92 H92C 109.5 . . ?
C91 C93 H93A 109.5 . . ?
C91 C93 H93B 109.5 . . ?
H93A C93 H93B 109.5 . . ?
C91 C93 H93C 109.5 . . ?
H93A C93 H93C 109.5 . . ?
H93B C93 H93C 109.5 . . ?
C95 C94 Ti2 89.88(8) . . ?
C95 C94 H94A 114.7(10) . . ?
Ti2 C94 H94A 125.0(10) . . ?
C95 C94 H94B 114.5(10) . . ?
Ti2 C94 H94B 97.0(10) . . ?
H94A C94 H94B 113.1(14) . . ?
C96 C95 C94 122.84(11) . . ?
C96 C95 Ti2 76.65(7) . . ?
C94 C95 Ti2 56.58(6) . . ?
C96 C95 H95 118.6 . . ?
C94 C95 H95 118.6 . . ?
Ti2 C95 H95 144.8 . . ?
C95 C96 N2 116.97(11) . . ?
C95 C96 C97 120.16(11) . . ?
N2 C96 C97 122.17(11) . . ?
C95 C96 Ti2 73.24(7) . . ?
N2 C96 Ti2 48.85(6) . . ?
C97 C96 Ti2 148.06(9) . . ?
C98 C97 C102 118.25(13) . . ?
C98 C97 C96 120.91(12) . . ?
C102 C97 C96 120.71(13) . . ?
C99 C98 C97 121.09(15) . . ?
C99 C98 H98 119.5 . . ?
C97 C98 H98 119.5 . . ?
C100 C99 C98 120.08(17) . . ?
C100 C99 H99 120.0 . . ?
C98 C99 H99 120.0 . . ?
C99 C100 C101 119.61(14) . . ?
C99 C100 H100 120.2 . . ?
C101 C100 H100 120.2 . . ?
C100 C101 C102 120.69(15) . . ?
C100 C101 H101 119.7 . . ?
C102 C101 H101 119.7 . . ?
C101 C102 C97 120.27(16) . . ?
C101 C102 H102 119.9 . . ?
C97 C102 H102 119.9 . . ?

loop_
_geom_bond_atom_site_label_1
_geom_bond_atom_site_label_2
_geom_bond_distance
_geom_bond_site_symmetry_2
_geom_bond_publ_flag
Ti1 N1 2.0761(10) . ?
Ti1 C43 2.1724(12) . ?
Ti1 C3 2.3812(12) . ?
Ti1 C19 2.3888(12) . ?
Ti1 C2 2.4080(12) . ?
Ti1 C18 2.4219(12) . ?
Ti1 C4 2.4325(12) . ?
Ti1 C20 2.4420(12) . ?
Ti1 C5 2.4698(12) . ?
Ti1 C17 2.4847(12) . ?
Ti1 C16 2.4917(12) . ?
Ti1 C1 2.4918(12) . ?
N1 C45 1.3861(14) . ?
N1 C31 1.4287(14) . ?
C1 C2 1.4160(17) . ?
C1 C5 1.4193(16) . ?
C1 C6 1.5149(16) . ?
C2 C3 1.4231(17) . ?
C2 H2 0.9500 . ?
C3 C4 1.4022(17) . ?
C3 H3 0.9500 . ?
C4 C5 1.4087(17) . ?
C4 H4 0.9500 . ?
C5 H5 0.9500 . ?
C6 C7 1.5433(17) . ?
C6 C11 1.5458(17) . ?
C6 H6 1.0000 . ?
C7 C12 1.5353(18) . ?
C7 C8 1.5358(18) . ?
C7 H7 1.0000 . ?
C8 C9 1.534(2) . ?
C8 H8A 0.9900 . ?
C8 H8B 0.9900 . ?
C9 C10 1.533(2) . ?
C9 C13 1.5347(19) . ?
C9 H9 1.0000 . ?
C10 C11 1.5366(18) . ?
C10 H10A 0.9900 . ?
C10 H10B 0.9900 . ?
C11 C14 1.5318(18) . ?
C11 H11 1.0000 . ?
C12 C15 1.5334(19) . ?
C12 H12A 0.9900 . ?
C12 H12B 0.9900 . ?
C13 C15 1.5360(19) . ?
C13 H13A 0.9900 . ?
C13 H13B 0.9900 . ?
C14 C15 1.5348(19) . ?
C14 H14A 0.9900 . ?
C14 H14B 0.9900 . ?
C15 H15 1.0000 . ?
C16 C20 1.4182(16) . ?
C16 C17 1.4204(16) . ?
C16 C21 1.5155(16) . ?
C17 C18 1.4085(17) . ?
C17 H17 0.9500 . ?
C18 C19 1.4134(17) . ?
C18 H18 0.9500 . ?
C19 C20 1.4142(17) . ?
C19 H19 0.9500 . ?
C20 H20 0.9500 . ?
C21 C26 1.5429(16) . ?
C21 C22 1.5457(17) . ?
C21 H21 1.0000 . ?
C22 C23 1.5355(18) . ?
C22 C27 1.5356(18) . ?
C22 H22 1.0000 . ?
C23 C24 1.5328(18) . ?
C23 H23A 0.9900 . ?
C23 H23B 0.9900 . ?
C24 C28 1.5350(19) . ?
C24 C25 1.5376(19) . ?
C24 H24 1.0000 . ?
C25 C26 1.5361(18) . ?
C25 H25A 0.9900 . ?
C25 H25B 0.9900 . ?
C26 C29 1.5341(18) . ?
C26 H26 1.0000 . ?
C27 C30 1.5371(19) . ?
C27 H27A 0.9900 . ?
C27 H27B 0.9900 . ?
C28 C30 1.5339(19) . ?
C28 H28A 0.9900 . ?
C28 H28B 0.9900 . ?
C29 C30 1.533(2) . ?
C29 H29A 0.9900 . ?
C29 H29B 0.9900 . ?
C30 H30 1.0000 . ?
C31 C36 1.4120(17) . ?
C31 C32 1.4220(16) . ?
C32 C33 1.3939(17) . ?
C32 C37 1.5262(18) . ?
C33 C34 1.3850(19) . ?
C33 H33 0.9500 . ?
C34 C35 1.3776(18) . ?
C34 H34 0.9500 . ?
C35 C36 1.4025(17) . ?
C35 H35 0.9500 . ?
C36 C40 1.5217(17) . ?
C37 C39 1.528(2) . ?
C37 C38 1.529(2) . ?
C37 H37 1.0000 . ?
C38 H38A 0.9800 . ?
C38 H38B 0.9800 . ?
C38 H38C 0.9800 . ?
C39 H39A 0.9800 . ?
C39 H39B 0.9800 . ?
C39 H39C 0.9800 . ?
C40 C41 1.5370(19) . ?
C40 C42 1.5377(19) . ?
C40 H40 1.0000 . ?
C41 H41A 0.9800 . ?
C41 H41B 0.9800 . ?
C41 H41C 0.9800 . ?
C42 H42A 0.9800 . ?
C42 H42B 0.9800 . ?
C42 H42C 0.9800 . ?
C43 C44 1.4535(16) . ?
C43 H43A 0.959(17) . ?
C43 H43B 0.974(16) . ?
C44 C45 1.3851(16) . ?
C44 H44 0.9500 . ?
C45 C46 1.4875(16) . ?
C46 C47 1.3995(16) . ?
C46 C51 1.4034(16) . ?
C47 C48 1.3919(17) . ?
C47 H47 0.9500 . ?
C48 C49 1.3890(19) . ?
C48 H48 0.9500 . ?
C49 C50 1.3882(18) . ?
C49 H49 0.9500 . ?
C50 C51 1.3869(17) . ?
C50 H50 0.9500 . ?
C51 H51 0.9500 . ?
Ti2 N2 2.0436(10) . ?
Ti2 C94 2.1936(12) . ?
Ti2 C70 2.3937(12) . ?
Ti2 C54 2.3967(13) . ?
Ti2 C69 2.4092(12) . ?
Ti2 C71 2.4217(12) . ?
Ti2 C55 2.4355(13) . ?
Ti2 C53 2.4447(12) . ?
Ti2 C68 2.4450(12) . ?
Ti2 C56 2.4792(12) . ?
Ti2 C67 2.4818(12) . ?
Ti2 C52 2.4831(12) . ?
N2 C96 1.3934(15) . ?
N2 C82 1.4328(15) . ?
C52 C53 1.4127(17) . ?
C52 C56 1.4229(16) . ?
C52 C57 1.5124(16) . ?
C53 C54 1.4164(17) . ?
C53 H53 0.9500 . ?
C54 C55 1.4095(18) . ?
C54 H54 0.9500 . ?
C55 C56 1.4073(17) . ?
C55 H55 0.9500 . ?
C56 H56 0.9500 . ?
C57 C58 1.5408(16) . ?
C57 C62 1.5480(16) . ?
C57 H57 1.0000 . ?
C58 C59 1.5338(18) . ?
C58 C63 1.5338(17) . ?
C58 H58 1.0000 . ?
C59 C60 1.5311(19) . ?
C59 H59A 0.9900 . ?
C59 H59B 0.9900 . ?
C60 C64 1.5292(19) . ?
C60 C61 1.5337(18) . ?
C60 H60 1.0000 . ?
C61 C62 1.5361(18) . ?
C61 H61A 0.9900 . ?
C61 H61B 0.9900 . ?
C62 C65 1.5357(18) . ?
C62 H62 1.0000 . ?
C63 C66 1.5342(18) . ?
C63 H63A 0.9900 . ?
C63 H63B 0.9900 . ?
C64 C66 1.5336(19) . ?
C64 H64A 0.9900 . ?
C64 H64B 0.9900 . ?
C65 C66 1.5379(19) . ?
C65 H65A 0.9900 . ?
C65 H65B 0.9900 . ?
C66 H66 1.0000 . ?
C67 C71 1.4157(17) . ?
C67 C68 1.4196(16) . ?
C67 C72 1.5108(16) . ?
C68 C69 1.4081(17) . ?
C68 H68 0.9500 . ?
C69 C70 1.4063(18) . ?
C69 H69 0.9500 . ?
C70 C71 1.4164(16) . ?
C70 H70 0.9500 . ?
C71 H71 0.9500 . ?
C72 C73 1.5406(17) . ?
C72 C77 1.5422(18) . ?
C72 H72 1.0000 . ?
C73 C78 1.5291(18) . ?
C73 C74 1.5357(17) . ?
C73 H73 1.0000 . ?
C74 C75 1.5330(19) . ?
C74 H74A 0.9900 . ?
C74 H74B 0.9900 . ?
C75 C76 1.528(2) . ?
C75 C79 1.5293(19) . ?
C75 H75 1.0000 . ?
C76 C77 1.5350(19) . ?
C76 H76A 0.9900 . ?
C76 H76B 0.9900 . ?
C77 C80 1.533(2) . ?
C77 H77 1.0000 . ?
C78 C81 1.5263(19) . ?
C78 H78A 0.9900 . ?
C78 H78B 0.9900 . ?
C79 C81 1.5388(18) . ?
C79 H79A 0.9900 . ?
C79 H79B 0.9900 . ?
C80 C81 1.529(2) . ?
C80 H80A 0.9900 . ?
C80 H80B 0.9900 . ?
C81 H81 1.0000 . ?
C82 C83 1.4161(18) . ?
C82 C87 1.4169(18) . ?
C83 C84 1.3997(17) . ?
C83 C88 1.5184(19) . ?
C84 C85 1.382(2) . ?
C84 H84 0.9500 . ?
C85 C86 1.381(2) . ?
C85 H85 0.9500 . ?
C86 C87 1.3992(18) . ?
C86 H86 0.9500 . ?
C87 C91 1.5246(19) . ?
C88 C89 1.5341(19) . ?
C88 C90 1.534(2) . ?
C88 H88 1.0000 . ?
C89 H89A 0.9800 . ?
C89 H89B 0.9800 . ?
C89 H89C 0.9800 . ?
C90 H90A 0.9800 . ?
C90 H90B 0.9800 . ?
C90 H90C 0.9800 . ?
C91 C92 1.537(2) . ?
C91 C93 1.541(2) . ?
C91 H91 1.0000 . ?
C92 H92A 0.9800 . ?
C92 H92B 0.9800 . ?
C92 H92C 0.9800 . ?
C93 H93A 0.9800 . ?
C93 H93B 0.9800 . ?
C93 H93C 0.9800 . ?
C94 C95 1.4519(17) . ?
C94 H94A 0.978(17) . ?
C94 H94B 0.975(18) . ?
C95 C96 1.3771(17) . ?
C95 H95 0.9500 . ?
C96 C97 1.4858(17) . ?
C97 C98 1.394(2) . ?
C97 C102 1.398(2) . ?
C98 C99 1.3942(19) . ?
C98 H98 0.9500 . ?
C99 C100 1.381(3) . ?
C99 H99 0.9500 . ?
C100 C101 1.381(3) . ?
C100 H100 0.9500 . ?
C101 C102 1.396(2) . ?
C101 H101 0.9500 . ?
C102 H102 0.9500 . ?

loop_
_geom_torsion_atom_site_label_1
_geom_torsion_atom_site_label_2
_geom_torsion_atom_site_label_3
_geom_torsion_atom_site_label_4
_geom_torsion
_geom_torsion_site_symmetry_1
_geom_torsion_site_symmetry_2
_geom_torsion_site_symmetry_3
_geom_torsion_site_symmetry_4
_geom_torsion_publ_flag
C5 C1 C2 C3 -0.98(13) . . . . ?
C6 C1 C2 C3 176.94(11) . . . . ?
Ti1 C1 C2 C3 -64.93(8) . . . . ?
C5 C1 C2 Ti1 63.96(8) . . . . ?
C6 C1 C2 Ti1 -118.13(11) . . . . ?
C1 C2 C3 C4 0.05(13) . . . . ?
Ti1 C2 C3 C4 -68.02(8) . . . . ?
C1 C2 C3 Ti1 68.08(8) . . . . ?
C2 C3 C4 C5 0.91(13) . . . . ?
Ti1 C3 C4 C5 -66.22(8) . . . . ?
C2 C3 C4 Ti1 67.12(8) . . . . ?
C3 C4 C5 C1 -1.54(13) . . . . ?
Ti1 C4 C5 C1 -65.33(8) . . . . ?
C3 C4 C5 Ti1 63.79(8) . . . . ?
C2 C1 C5 C4 1.55(13) . . . . ?
C6 C1 C5 C4 -176.35(11) . . . . ?
Ti1 C1 C5 C4 63.80(8) . . . . ?
C2 C1 C5 Ti1 -62.25(8) . . . . ?
C6 C1 C5 Ti1 119.85(11) . . . . ?
C2 C1 C6 C7 -161.79(11) . . . . ?
C5 C1 C6 C7 15.70(16) . . . . ?
Ti1 C1 C6 C7 109.00(10) . . . . ?
C2 C1 C6 C11 -37.56(16) . . . . ?
C5 C1 C6 C11 139.93(12) . . . . ?
Ti1 C1 C6 C11 -126.77(9) . . . . ?
C1 C6 C7 C12 69.26(13) . . . . ?
C11 C6 C7 C12 -57.64(13) . . . . ?
C1 C6 C7 C8 -170.87(10) . . . . ?
C11 C6 C7 C8 62.23(13) . . . . ?
C12 C7 C8 C9 60.03(14) . . . . ?
C6 C7 C8 C9 -61.12(14) . . . . ?
C7 C8 C9 C10 59.36(14) . . . . ?
C7 C8 C9 C13 -60.01(15) . . . . ?
C8 C9 C10 C11 -59.06(14) . . . . ?
C13 C9 C10 C11 60.49(14) . . . . ?
C9 C10 C11 C14 -60.05(14) . . . . ?
C9 C10 C11 C6 60.80(13) . . . . ?
C1 C6 C11 C14 -69.31(13) . . . . ?
C7 C6 C11 C14 57.80(13) . . . . ?
C1 C6 C11 C10 170.64(10) . . . . ?
C7 C6 C11 C10 -62.25(12) . . . . ?
C8 C7 C12 C15 -59.70(13) . . . . ?
C6 C7 C12 C15 59.80(13) . . . . ?
C10 C9 C13 C15 -60.19(14) . . . . ?
C8 C9 C13 C15 59.43(15) . . . . ?
C10 C11 C14 C15 59.26(14) . . . . ?
C6 C11 C14 C15 -60.45(13) . . . . ?
C7 C12 C15 C14 -60.08(13) . . . . ?
C7 C12 C15 C13 59.84(13) . . . . ?
C11 C14 C15 C12 60.69(13) . . . . ?
C11 C14 C15 C13 -59.32(14) . . . . ?
C9 C13 C15 C12 -59.61(14) . . . . ?
C9 C13 C15 C14 59.74(14) . . . . ?
C20 C16 C17 C18 1.76(14) . . . . ?
C21 C16 C17 C18 -176.53(11) . . . . ?
Ti1 C16 C17 C18 -62.42(9) . . . . ?
C20 C16 C17 Ti1 64.18(8) . . . . ?
C21 C16 C17 Ti1 -114.11(12) . . . . ?
C16 C17 C18 C19 -0.76(14) . . . . ?
Ti1 C17 C18 C19 -64.96(8) . . . . ?
C16 C17 C18 Ti1 64.20(9) . . . . ?
C17 C18 C19 C20 -0.55(14) . . . . ?
Ti1 C18 C19 C20 -68.28(8) . . . . ?
C17 C18 C19 Ti1 67.73(9) . . . . ?
C18 C19 C20 C16 1.66(14) . . . . ?
Ti1 C19 C20 C16 -66.04(9) . . . . ?
C18 C19 C20 Ti1 67.70(8) . . . . ?
C17 C16 C20 C19 -2.10(14) . . . . ?
C21 C16 C20 C19 176.20(11) . . . . ?
Ti1 C16 C20 C19 63.27(9) . . . . ?
C17 C16 C20 Ti1 -65.37(8) . . . . ?
C21 C16 C20 Ti1 112.93(12) . . . . ?
C20 C16 C21 C26 158.44(12) . . . . ?
C17 C16 C21 C26 -23.61(17) . . . . ?
Ti1 C16 C21 C26 -113.99(10) . . . . ?
C20 C16 C21 C22 34.42(16) . . . . ?
C17 C16 C21 C22 -147.62(12) . . . . ?
Ti1 C16 C21 C22 121.99(9) . . . . ?
C16 C21 C22 C23 -171.36(10) . . . . ?
C26 C21 C22 C23 61.66(13) . . . . ?
C16 C21 C22 C27 68.56(13) . . . . ?
C26 C21 C22 C27 -58.41(13) . . . . ?
C27 C22 C23 C24 60.01(14) . . . . ?
C21 C22 C23 C24 -60.72(13) . . . . ?
C22 C23 C24 C28 -60.09(14) . . . . ?
C22 C23 C24 C25 59.07(14) . . . . ?
C23 C24 C25 C26 -59.37(14) . . . . ?
C28 C24 C25 C26 60.02(13) . . . . ?
C24 C25 C26 C29 -60.14(13) . . . . ?
C24 C25 C26 C21 60.90(13) . . . . ?
C16 C21 C26 C29 -68.04(13) . . . . ?
C22 C21 C26 C29 58.39(13) . . . . ?
C16 C21 C26 C25 172.00(10) . . . . ?
C22 C21 C26 C25 -61.56(13) . . . . ?
C23 C22 C27 C30 -59.61(14) . . . . ?
C21 C22 C27 C30 60.41(13) . . . . ?
C23 C24 C28 C30 59.83(14) . . . . ?
C25 C24 C28 C30 -59.54(14) . . . . ?
C25 C26 C29 C30 59.66(13) . . . . ?
C21 C26 C29 C30 -60.07(13) . . . . ?
C26 C29 C30 C28 -59.92(14) . . . . ?
C26 C29 C30 C27 60.14(14) . . . . ?
C24 C28 C30 C29 59.95(14) . . . . ?
C24 C28 C30 C27 -59.72(15) . . . . ?
C22 C27 C30 C29 -60.55(14) . . . . ?
C22 C27 C30 C28 59.67(14) . . . . ?
C45 N1 C31 C36 -54.30(15) . . . . ?
Ti1 N1 C31 C36 116.59(12) . . . . ?
C45 N1 C31 C32 125.25(12) . . . . ?
Ti1 N1 C31 C32 -63.85(16) . . . . ?
C36 C31 C32 C33 5.39(17) . . . . ?
N1 C31 C32 C33 -174.17(11) . . . . ?
C36 C31 C32 C37 -175.60(11) . . . . ?
N1 C31 C32 C37 4.84(17) . . . . ?
C31 C32 C33 C34 -3.04(18) . . . . ?
C37 C32 C33 C34 177.91(12) . . . . ?
C32 C33 C34 C35 -0.93(19) . . . . ?
C33 C34 C35 C36 2.57(19) . . . . ?
C34 C35 C36 C31 -0.17(18) . . . . ?
C34 C35 C36 C40 -179.30(12) . . . . ?
C32 C31 C36 C35 -3.83(17) . . . . ?
N1 C31 C36 C35 175.73(11) . . . . ?
C32 C31 C36 C40 175.24(11) . . . . ?
N1 C31 C36 C40 -5.20(18) . . . . ?
C33 C32 C37 C39 93.46(14) . . . . ?
C31 C32 C37 C39 -85.56(15) . . . . ?
C33 C32 C37 C38 -31.23(18) . . . . ?
C31 C32 C37 C38 149.75(13) . . . . ?
C35 C36 C40 C41 64.43(15) . . . . ?
C31 C36 C40 C41 -114.65(13) . . . . ?
C35 C36 C40 C42 -57.63(15) . . . . ?
C31 C36 C40 C42 123.28(13) . . . . ?
Ti1 C43 C44 C45 44.48(12) . . . . ?
C43 C44 C45 N1 -18.74(17) . . . . ?
Ti1 C44 C45 N1 17.26(9) . . . . ?
C43 C44 C45 C46 161.69(11) . . . . ?
Ti1 C44 C45 C46 -162.31(10) . . . . ?
C31 N1 C45 C44 151.59(11) . . . . ?
Ti1 N1 C45 C44 -22.25(12) . . . . ?
C31 N1 C45 C46 -28.87(16) . . . . ?
Ti1 N1 C45 C46 157.28(10) . . . . ?
C44 C45 C46 C47 156.32(12) . . . . ?
N1 C45 C46 C47 -23.21(18) . . . . ?
C44 C45 C46 C51 -26.41(16) . . . . ?
N1 C45 C46 C51 154.06(11) . . . . ?
C51 C46 C47 C48 0.90(18) . . . . ?
C45 C46 C47 C48 178.19(11) . . . . ?
C46 C47 C48 C49 -0.88(19) . . . . ?
C47 C48 C49 C50 0.5(2) . . . . ?
C48 C49 C50 C51 -0.26(19) . . . . ?
C49 C50 C51 C46 0.32(19) . . . . ?
C47 C46 C51 C50 -0.63(18) . . . . ?
C45 C46 C51 C50 -178.07(11) . . . . ?
C56 C52 C53 C54 2.32(14) . . . . ?
C57 C52 C53 C54 -176.42(11) . . . . ?
Ti2 C52 C53 C54 -63.32(9) . . . . ?
C56 C52 C53 Ti2 65.64(8) . . . . ?
C57 C52 C53 Ti2 -113.10(12) . . . . ?
C52 C53 C54 C55 -2.31(14) . . . . ?
Ti2 C53 C54 C55 -68.00(9) . . . . ?
C52 C53 C54 Ti2 65.69(9) . . . . ?
C53 C54 C55 C56 1.35(14) . . . . ?
Ti2 C54 C55 C56 -66.85(9) . . . . ?
C53 C54 C55 Ti2 68.20(9) . . . . ?
C54 C55 C56 C52 0.08(14) . . . . ?
Ti2 C55 C56 C52 -64.42(9) . . . . ?
C54 C55 C56 Ti2 64.50(9) . . . . ?
C53 C52 C56 C55 -1.48(14) . . . . ?
C57 C52 C56 C55 177.28(11) . . . . ?
Ti2 C52 C56 C55 63.26(9) . . . . ?
C53 C52 C56 Ti2 -64.73(8) . . . . ?
C57 C52 C56 Ti2 114.02(12) . . . . ?
C53 C52 C57 C58 -154.19(12) . . . . ?
C56 C52 C57 C58 27.31(17) . . . . ?
Ti2 C52 C57 C58 117.31(9) . . . . ?
C53 C52 C57 C62 -30.35(17) . . . . ?
C56 C52 C57 C62 151.15(12) . . . . ?
Ti2 C52 C57 C62 -118.86(9) . . . . ?
C52 C57 C58 C59 -172.01(10) . . . . ?
C62 C57 C58 C59 61.33(13) . . . . ?
C52 C57 C58 C63 67.77(13) . . . . ?
C62 C57 C58 C63 -58.89(13) . . . . ?
C63 C58 C59 C60 60.07(13) . . . . ?
C57 C58 C59 C60 -60.82(13) . . . . ?
C58 C59 C60 C64 -59.86(14) . . . . ?
C58 C59 C60 C61 59.68(14) . . . . ?
C64 C60 C61 C62 60.13(13) . . . . ?
C59 C60 C61 C62 -59.65(14) . . . . ?
C60 C61 C62 C65 -60.19(14) . . . . ?
C60 C61 C62 C57 60.34(13) . . . . ?
C52 C57 C62 C65 -66.79(13) . . . . ?
C58 C57 C62 C65 59.04(13) . . . . ?
C52 C57 C62 C61 173.17(10) . . . . ?
C58 C57 C62 C61 -61.00(12) . . . . ?
C59 C58 C63 C66 -60.14(13) . . . . ?
C57 C58 C63 C66 60.00(13) . . . . ?
C59 C60 C64 C66 59.84(14) . . . . ?
C61 C60 C64 C66 -60.05(14) . . . . ?
C61 C62 C65 C66 59.58(13) . . . . ?
C57 C62 C65 C66 -60.14(13) . . . . ?
C60 C64 C66 C63 -59.76(14) . . . . ?
C60 C64 C66 C65 60.02(14) . . . . ?
C58 C63 C66 C64 59.83(13) . . . . ?
C58 C63 C66 C65 -60.03(14) . . . . ?
C62 C65 C66 C64 -59.49(13) . . . . ?
C62 C65 C66 C63 60.16(14) . . . . ?
C71 C67 C68 C69 -1.08(13) . . . . ?
C72 C67 C68 C69 174.82(11) . . . . ?
Ti2 C67 C68 C69 -64.03(8) . . . . ?
C71 C67 C68 Ti2 62.95(8) . . . . ?
C72 C67 C68 Ti2 -121.15(12) . . . . ?
C67 C68 C69 C70 0.82(13) . . . . ?
Ti2 C68 C69 C70 -65.11(8) . . . . ?
C67 C68 C69 Ti2 65.93(8) . . . . ?
C68 C69 C70 C71 -0.22(13) . . . . ?
Ti2 C69 C70 C71 -66.77(8) . . . . ?
C68 C69 C70 Ti2 66.54(8) . . . . ?
C68 C67 C71 C70 0.94(13) . . . . ?
C72 C67 C71 C70 -175.06(11) . . . . ?
Ti2 C67 C71 C70 64.52(8) . . . . ?
C68 C67 C71 Ti2 -63.58(8) . . . . ?
C72 C67 C71 Ti2 120.42(11) . . . . ?
C69 C70 C71 C67 -0.45(13) . . . . ?
Ti2 C70 C71 C67 -66.95(8) . . . . ?
C69 C70 C71 Ti2 66.50(8) . . . . ?
C71 C67 C72 C73 31.59(16) . . . . ?
C68 C67 C72 C73 -143.55(12) . . . . ?
Ti2 C67 C72 C73 122.58(10) . . . . ?
C71 C67 C72 C77 154.39(12) . . . . ?
C68 C67 C72 C77 -20.75(17) . . . . ?
Ti2 C67 C72 C77 -114.61(11) . . . . ?
C67 C72 C73 C78 67.50(13) . . . . ?
C77 C72 C73 C78 -58.14(13) . . . . ?
C67 C72 C73 C74 -172.10(10) . . . . ?
C77 C72 C73 C74 62.27(13) . . . . ?
C78 C73 C74 C75 60.35(14) . . . . ?
C72 C73 C74 C75 -60.72(13) . . . . ?
C73 C74 C75 C76 58.73(14) . . . . ?
C73 C74 C75 C79 -61.09(14) . . . . ?
C79 C75 C76 C77 59.74(16) . . . . ?
C74 C75 C76 C77 -59.36(16) . . . . ?
C75 C76 C77 C80 -59.91(16) . . . . ?
C75 C76 C77 C72 60.94(16) . . . . ?
C67 C72 C77 C80 -67.51(13) . . . . ?
C73 C72 C77 C80 57.46(13) . . . . ?
C67 C72 C77 C76 173.25(11) . . . . ?
C73 C72 C77 C76 -61.78(14) . . . . ?
C74 C73 C78 C81 -59.43(14) . . . . ?
C72 C73 C78 C81 60.91(13) . . . . ?
C76 C75 C79 C81 -58.65(15) . . . . ?
C74 C75 C79 C81 61.08(14) . . . . ?
C76 C77 C80 C81 60.02(14) . . . . ?
C72 C77 C80 C81 -59.12(14) . . . . ?
C73 C78 C81 C80 -60.49(14) . . . . ?
C73 C78 C81 C79 59.16(14) . . . . ?
C77 C80 C81 C78 59.40(14) . . . . ?
C77 C80 C81 C79 -59.98(14) . . . . ?
C75 C79 C81 C78 -60.22(15) . . . . ?
C75 C79 C81 C80 58.89(15) . . . . ?
C96 N2 C82 C83 -121.16(13) . . . . ?
Ti2 N2 C82 C83 67.47(17) . . . . ?
C96 N2 C82 C87 62.94(16) . . . . ?
Ti2 N2 C82 C87 -108.43(14) . . . . ?
C87 C82 C83 C84 -0.47(17) . . . . ?
N2 C82 C83 C84 -176.41(11) . . . . ?
C87 C82 C83 C88 -179.55(11) . . . . ?
N2 C82 C83 C88 4.51(18) . . . . ?
C82 C83 C84 C85 0.05(19) . . . . ?
C88 C83 C84 C85 179.19(12) . . . . ?
C83 C84 C85 C86 0.14(19) . . . . ?
C84 C85 C86 C87 0.1(2) . . . . ?
C85 C86 C87 C82 -0.50(19) . . . . ?
C85 C86 C87 C91 179.80(12) . . . . ?
C83 C82 C87 C86 0.69(18) . . . . ?
N2 C82 C87 C86 176.63(11) . . . . ?
C83 C82 C87 C91 -179.64(11) . . . . ?
N2 C82 C87 C91 -3.70(18) . . . . ?
C84 C83 C88 C89 -54.80(16) . . . . ?
C82 C83 C88 C89 124.30(13) . . . . ?
C84 C83 C88 C90 66.66(15) . . . . ?
C82 C83 C88 C90 -114.25(13) . . . . ?
C86 C87 C91 C92 69.14(15) . . . . ?
C82 C87 C91 C92 -110.54(14) . . . . ?
C86 C87 C91 C93 -53.26(16) . . . . ?
C82 C87 C91 C93 127.06(13) . . . . ?
Ti2 C94 C95 C96 -40.96(13) . . . . ?
C94 C95 C96 N2 11.79(19) . . . . ?
Ti2 C95 C96 N2 -22.43(10) . . . . ?
C94 C95 C96 C97 -177.56(12) . . . . ?
Ti2 C95 C96 C97 148.22(12) . . . . ?
C94 C95 C96 Ti2 34.22(11) . . . . ?
C82 N2 C96 C95 -145.27(12) . . . . ?
Ti2 N2 C96 C95 29.02(13) . . . . ?
C82 N2 C96 C97 44.29(17) . . . . ?
Ti2 N2 C96 C97 -141.42(11) . . . . ?
C82 N2 C96 Ti2 -174.29(13) . . . . ?
C95 C96 C97 C98 -136.62(14) . . . . ?
N2 C96 C97 C98 33.52(19) . . . . ?
Ti2 C96 C97 C98 -29.1(2) . . . . ?
C95 C96 C97 C102 39.16(19) . . . . ?
N2 C96 C97 C102 -150.70(13) . . . . ?
Ti2 C96 C97 C102 146.72(14) . . . . ?
C102 C97 C98 C99 -0.7(2) . . . . ?
C96 C97 C98 C99 175.17(13) . . . . ?
C97 C98 C99 C100 0.7(2) . . . . ?
C98 C99 C100 C101 -0.4(2) . . . . ?
C99 C100 C101 C102 0.2(2) . . . . ?
C100 C101 C102 C97 -0.2(2) . . . . ?
C98 C97 C102 C101 0.5(2) . . . . ?
C96 C97 C102 C101 -175.41(13) . . . . ?
